data_4069411
loop_
_publ_author_name
'Werkema, Evan L.'
'Andersen, Richard A.'
'Yahia, Ahmed'
'Maron, Laurent'
'Eisenstein, Odile'

_publ_section_title
;
 Hydrogen for X-Group Exchange in CH3X (X = Cl, Br, I, OMe, and NMe2) by
 Monomeric [1,2,4-(Me3C)3C5H2]2CeH: Experimental and Computational Support
 for a Carbenoid Mechanism
;
_journal_issue 11
_journal_name_full Organometallics
_journal_page_first 3173
_journal_paper_doi 10.1021/om9001846
_journal_volume 28
_journal_year 2009
_chemical_formula_sum 'C55 H80 B Ce'
_chemical_formula_weight 892.17
_space_group_IT_number 14
_symmetry_cell_setting monoclinic
_symmetry_Int_Tables_number 14
_symmetry_space_group_name_Hall '-P 2yn'
_symmetry_space_group_name_H-M 'P 1 21/n 1'
_audit_creation_date 'Wed Dec 17 17:24:10 2008'
_audit_creation_method 'by teXsan'
_cell_angle_alpha 90
_cell_angle_beta 100.579(1)
_cell_angle_gamma 90
_cell_formula_units_Z 4
_cell_length_a 10.6158(5)
_cell_length_b 22.808(1)
_cell_length_c 20.588(1)
_cell_measurement_reflns_used 8008
_cell_measurement_temperature 148.2
_cell_measurement_theta_max 24.7
_cell_measurement_theta_min 3.3
_cell_volume 4900.1(4)
_computing_cell_refinement 'Bruker-AXS SAINT v6.40'
_computing_data_collection 'Bruker-AXS SMART v5.054'
_computing_data_reduction 'Bruker-AXS SAINT v6.40'
_computing_publication_material teXsan
_computing_structure_refinement teXsan
_computing_structure_solution SIR97
_diffrn_measured_fraction_theta_full 0.9804
_diffrn_measured_fraction_theta_max 0.9804
_diffrn_measurement_device_type 'Bruker SMART 1000'
_diffrn_measurement_method \w-scans
_diffrn_radiation_type 'Mo K\a'
_diffrn_radiation_wavelength 0.7107
_diffrn_reflns_av_R_equivalents 0.020
_diffrn_reflns_limit_h_max 12
_diffrn_reflns_limit_h_min 0
_diffrn_reflns_limit_k_max 26
_diffrn_reflns_limit_k_min 0
_diffrn_reflns_limit_l_max 23
_diffrn_reflns_limit_l_min -24
_diffrn_reflns_number 22079
_diffrn_reflns_theta_full 24.76
_diffrn_reflns_theta_max 24.76
_diffrn_standards_decay_% 0
_diffrn_standards_interval_count 0
_diffrn_standards_interval_time 0
_diffrn_standards_number 0
_exptl_absorpt_coefficient_mu 0.962
_exptl_absorpt_correction_T_max 0.891
_exptl_absorpt_correction_T_min 0.811
_exptl_absorpt_correction_type empirical
_exptl_absorpt_process_details 'Blessing, 1995'
_exptl_crystal_colour yellow
_exptl_crystal_density_diffrn 1.209
_exptl_crystal_density_method 'not measured'
_exptl_crystal_description block-like
_exptl_crystal_F_000 1892.00
_exptl_crystal_size_max 0.190
_exptl_crystal_size_mid 0.160
_exptl_crystal_size_min 0.120
_refine_diff_density_max 0.90
_refine_diff_density_min -0.21
_refine_ls_extinction_method none
_refine_ls_goodness_of_fit_ref 1.462
_refine_ls_hydrogen_treatment constr
_refine_ls_number_parameters 518
_refine_ls_number_reflns 6266
_refine_ls_R_factor_all 0.0429
_refine_ls_R_factor_gt 0.0279
_refine_ls_shift/su_max 0.0017
_refine_ls_structure_factor_coef F
_refine_ls_weighting_details 'w = 1/[\s^2^(Fo) + 0.00022|Fo|^2^]'
_refine_ls_weighting_scheme calc
_refine_ls_wR_factor_all 0.0356
_refine_ls_wR_factor_ref 0.0328
_reflns_number_gt 6266
_reflns_number_total 8250
_reflns_threshold_expression F^2^>3.0\s(F^2^)
_cod_data_source_file om9001846_si_003.cif
_cod_data_source_block Cp+++2CeH_+_BPh3
_cod_original_cell_volume 4900.3(4)
_cod_original_sg_symbol_H-M 'P 21/n     '
_cod_original_formula_sum 'C55 H80 B Ce '
_cod_database_code 4069411

loop_
_symmetry_equiv_pos_as_xyz
x,y,z
1/2-x,1/2+y,1/2-z
-x,-y,-z
1/2+x,1/2-y,1/2+z

loop_
_atom_site_label
_atom_site_type_symbol
_atom_site_fract_x
_atom_site_fract_y
_atom_site_fract_z
_atom_site_U_iso_or_equiv
_atom_site_adp_type
_atom_site_occupancy
_atom_site_calc_flag
_atom_site_refinement_flags
Ce1 Ce 0.97041(2) 0.189048(7) 0.706404(8) 0.02321(5) Uani 1.00 d .
C1 C 0.9801(3) 0.2311(1) 0.5842(1) 0.0251(8) Uani 1.00 d .
C2 C 0.9197(3) 0.2763(1) 0.6127(1) 0.0260(8) Uani 1.00 d .
C3 C 0.7899(3) 0.2612(1) 0.6149(1) 0.0258(8) Uani 1.00 d .
C4 C 0.7710(3) 0.2023(1) 0.5886(1) 0.0253(8) Uani 1.00 d .
C5 C 0.8906(3) 0.1849(1) 0.5715(1) 0.0236(8) Uani 1.00 d .
C6 C 1.1185(3) 0.2299(1) 0.5732(1) 0.0262(8) Uani 1.00 d .
C7 C 1.2009(3) 0.1989(1) 0.6324(2) 0.0313(9) Uani 1.00 d .
C8 C 1.1289(3) 0.1962(1) 0.5104(2) 0.0343(9) Uani 1.00 d .
C9 C 1.1699(3) 0.2921(1) 0.5678(2) 0.0356(9) Uani 1.00 d .
C10 C 0.6963(3) 0.3120(1) 0.6233(2) 0.0334(9) Uani 1.00 d .
C11 C 0.6624(3) 0.3421(2) 0.5552(2) 0.045(1) Uani 1.00 d .
C12 C 0.7619(3) 0.3588(1) 0.6721(2) 0.042(1) Uani 1.00 d .
C13 C 0.5724(3) 0.2959(1) 0.6475(2) 0.042(1) Uani 1.00 d .
C14 C 0.6504(3) 0.1638(1) 0.5688(1) 0.0297(8) Uani 1.00 d .
C15 C 0.5552(3) 0.1938(1) 0.5130(2) 0.0403(10) Uani 1.00 d .
C16 C 0.5836(3) 0.1484(1) 0.6264(2) 0.0382(10) Uani 1.00 d .
C17 C 0.6851(3) 0.1050(1) 0.5407(2) 0.0361(9) Uani 1.00 d .
C18 C 0.9440(3) 0.2226(1) 0.8306(1) 0.0262(8) Uani 1.00 d .
C19 C 1.0434(3) 0.1817(1) 0.8420(1) 0.0286(9) Uani 1.00 d .
C20 C 1.1590(3) 0.2062(1) 0.8272(1) 0.0260(8) Uani 1.00 d .
C21 C 1.1271(3) 0.2651(1) 0.8035(1) 0.0277(8) Uani 1.00 d .
C22 C 0.9944(3) 0.2730(1) 0.8049(1) 0.0274(9) Uani 1.00 d .
C23 C 0.8075(3) 0.2136(1) 0.8424(2) 0.0316(9) Uani 1.00 d .
C24 C 0.7307(3) 0.1813(1) 0.7828(2) 0.0367(10) Uani 1.00 d .
C25 C 0.8084(3) 0.1775(2) 0.9051(2) 0.044(1) Uani 1.00 d .
C26 C 0.7419(3) 0.2724(2) 0.8500(2) 0.043(1) Uani 1.00 d .
C27 C 1.2866(3) 0.1731(1) 0.8486(2) 0.0326(9) Uani 1.00 d .
C28 C 1.3710(3) 0.2061(2) 0.9060(2) 0.044(1) Uani 1.00 d .
C29 C 1.3616(3) 0.1635(1) 0.7923(2) 0.0388(10) Uani 1.00 d .
C30 C 1.2625(3) 0.1123(1) 0.8754(2) 0.0398(10) Uani 1.00 d .
C31 C 1.2087(3) 0.3201(1) 0.7960(2) 0.0309(9) Uani 1.00 d .
C32 C 1.3363(3) 0.3104(1) 0.7727(2) 0.0365(9) Uani 1.00 d .
C33 C 1.1320(3) 0.3642(1) 0.7479(2) 0.0376(10) Uani 1.00 d .
C34 C 1.2370(3) 0.3507(2) 0.8644(2) 0.045(1) Uani 1.00 d .
C35 C 0.9966(3) 0.0133(1) 0.7847(1) 0.0300(9) Uani 1.00 d .
C36 C 1.0861(3) -0.0325(1) 0.7964(2) 0.0356(9) Uani 1.00 d .
C37 C 1.1238(3) -0.0572(1) 0.8581(2) 0.041(1) Uani 1.00 d .
C38 C 1.0723(4) -0.0382(2) 0.9109(2) 0.046(1) Uani 1.00 d .
C39 C 0.9797(4) 0.0051(2) 0.9010(2) 0.048(1) Uani 1.00 d .
C40 C 0.9431(3) 0.0298(1) 0.8389(2) 0.0377(10) Uani 1.00 d .
C41 C 1.0622(3) 0.0457(1) 0.6671(2) 0.0300(9) Uani 1.00 d .
C42 C 1.1921(3) 0.0476(1) 0.6957(2) 0.0386(10) Uani 1.00 d .
C43 C 1.2899(3) 0.0470(1) 0.6592(2) 0.043(1) Uani 1.00 d .
C44 C 1.2617(4) 0.0437(1) 0.5916(2) 0.045(1) Uani 1.00 d .
C45 C 1.1340(4) 0.0431(1) 0.5606(2) 0.041(1) Uani 1.00 d .
C46 C 1.0377(3) 0.0449(1) 0.5975(2) 0.0343(9) Uani 1.00 d .
C47 C 0.8278(3) -0.0007(1) 0.6759(1) 0.0288(9) Uani 1.00 d .
C48 C 0.8382(3) -0.0445(1) 0.6305(2) 0.0370(10) Uani 1.00 d .
C49 C 0.7345(4) -0.0792(2) 0.6028(2) 0.052(1) Uani 1.00 d .
C50 C 0.6188(4) -0.0725(2) 0.6218(2) 0.055(1) Uani 1.00 d .
C51 C 0.6055(3) -0.0314(2) 0.6680(2) 0.050(1) Uani 1.00 d .
C52 C 0.7080(3) 0.0042(1) 0.6948(2) 0.0388(10) Uani 1.00 d .
C53 C 0.5158(7) 0.0450(3) 1.0519(5) 0.159(4) Uani 1.00 d .
C54 C 0.5849(6) 0.0491(3) 0.9930(5) 0.136(3) Uani 1.00 d .
C55 C 0.6045(7) -0.0065(3) 0.9658(5) 0.174(4) Uani 1.00 d .
C101 C 0.8703 0.2312 0.5944 0.0025 Uiso 0.00 d P
C102 C 1.0536 0.2297 0.8216 0.0025 Uiso 0.00 d P
B1 B 0.9488(3) 0.0394(2) 0.7108(2) 0.031(1) Uani 1.00 d .
H1 H 1.1702 0.1601 0.6357 0.0375 Uiso 1.00 calc .
H2 H 1.2874 0.1976 0.6263 0.0375 Uiso 1.00 calc .
H3 H 1.1960 0.2198 0.6718 0.0375 Uiso 1.00 calc .
H4 H 1.0974 0.1575 0.5133 0.0411 Uiso 1.00 calc .
H5 H 1.0796 0.2154 0.4733 0.0411 Uiso 1.00 calc .
H6 H 1.2160 0.1946 0.5054 0.0411 Uiso 1.00 calc .
H7 H 1.2574 0.2903 0.5635 0.0427 Uiso 1.00 calc .
H8 H 1.1217 0.3110 0.5301 0.0427 Uiso 1.00 calc .
H9 H 1.1624 0.3137 0.6064 0.0427 Uiso 1.00 calc .
H10 H 0.7387 0.3554 0.5420 0.0540 Uiso 1.00 calc .
H11 H 0.6203 0.3148 0.5236 0.0540 Uiso 1.00 calc .
H12 H 0.6074 0.3745 0.5581 0.0540 Uiso 1.00 calc .
H13 H 0.7793 0.3428 0.7155 0.0501 Uiso 1.00 calc .
H14 H 0.8399 0.3707 0.6597 0.0501 Uiso 1.00 calc .
H15 H 0.7068 0.3918 0.6713 0.0501 Uiso 1.00 calc .
H16 H 0.5207 0.3299 0.6474 0.0505 Uiso 1.00 calc .
H17 H 0.5270 0.2671 0.6191 0.0505 Uiso 1.00 calc .
H18 H 0.5930 0.2807 0.6912 0.0505 Uiso 1.00 calc .
H19 H 0.5309 0.2308 0.5279 0.0484 Uiso 1.00 calc .
H20 H 0.5947 0.1992 0.4756 0.0484 Uiso 1.00 calc .
H21 H 0.4813 0.1699 0.5011 0.0484 Uiso 1.00 calc .
H22 H 0.5600 0.1834 0.6460 0.0459 Uiso 1.00 calc .
H23 H 0.5090 0.1258 0.6105 0.0459 Uiso 1.00 calc .
H24 H 0.6403 0.1263 0.6583 0.0459 Uiso 1.00 calc .
H25 H 0.6093 0.0829 0.5263 0.0433 Uiso 1.00 calc .
H26 H 0.7269 0.1118 0.5043 0.0433 Uiso 1.00 calc .
H27 H 0.7408 0.0838 0.5740 0.0433 Uiso 1.00 calc .
H28 H 0.6451 0.1759 0.7892 0.0441 Uiso 1.00 calc .
H29 H 0.7306 0.2038 0.7440 0.0441 Uiso 1.00 calc .
H30 H 0.7689 0.1442 0.7783 0.0441 Uiso 1.00 calc .
H31 H 0.7229 0.1719 0.9116 0.0531 Uiso 1.00 calc .
H32 H 0.8470 0.1405 0.9007 0.0531 Uiso 1.00 calc .
H33 H 0.8559 0.1978 0.9419 0.0531 Uiso 1.00 calc .
H34 H 0.7876 0.2925 0.8874 0.0514 Uiso 1.00 calc .
H35 H 0.7412 0.2954 0.8115 0.0514 Uiso 1.00 calc .
H36 H 0.6564 0.2656 0.8558 0.0514 Uiso 1.00 calc .
H37 H 1.4496 0.1857 0.9190 0.0526 Uiso 1.00 calc .
H38 H 1.3878 0.2446 0.8920 0.0526 Uiso 1.00 calc .
H39 H 1.3275 0.2084 0.9423 0.0526 Uiso 1.00 calc .
H40 H 1.4402 0.1443 0.8091 0.0466 Uiso 1.00 calc .
H41 H 1.3123 0.1400 0.7589 0.0466 Uiso 1.00 calc .
H42 H 1.3785 0.2003 0.7742 0.0466 Uiso 1.00 calc .
H43 H 1.2153 0.1161 0.9101 0.0478 Uiso 1.00 calc .
H44 H 1.2151 0.0892 0.8409 0.0478 Uiso 1.00 calc .
H45 H 1.3422 0.0937 0.8917 0.0478 Uiso 1.00 calc .
H46 H 1.3875 0.2837 0.8016 0.0438 Uiso 1.00 calc .
H47 H 1.3203 0.2948 0.7292 0.0438 Uiso 1.00 calc .
H48 H 1.3801 0.3467 0.7729 0.0438 Uiso 1.00 calc .
H49 H 1.1792 0.3996 0.7484 0.0451 Uiso 1.00 calc .
H50 H 1.1168 0.3482 0.7045 0.0451 Uiso 1.00 calc .
H51 H 1.0524 0.3720 0.7611 0.0451 Uiso 1.00 calc .
H52 H 1.2846 0.3249 0.8960 0.0545 Uiso 1.00 calc .
H53 H 1.2853 0.3853 0.8614 0.0545 Uiso 1.00 calc .
H54 H 1.1586 0.3605 0.8776 0.0545 Uiso 1.00 calc .
H55 H 1.1220 -0.0471 0.7606 0.0428 Uiso 1.00 calc .
H56 H 1.1859 -0.0877 0.8641 0.0492 Uiso 1.00 calc .
H57 H 1.1000 -0.0545 0.9536 0.0556 Uiso 1.00 calc .
H58 H 0.9412 0.0180 0.9367 0.0577 Uiso 1.00 calc .
H59 H 0.8787 0.0592 0.8329 0.0452 Uiso 1.00 calc .
H60 H 1.2147 0.0494 0.7425 0.0463 Uiso 1.00 calc .
H61 H 1.3767 0.0489 0.6812 0.0514 Uiso 1.00 calc .
H62 H 1.3282 0.0419 0.5665 0.0544 Uiso 1.00 calc .
H63 H 1.1128 0.0415 0.5138 0.0487 Uiso 1.00 calc .
H64 H 0.9512 0.0456 0.5749 0.0411 Uiso 1.00 calc .
H65 H 0.9187 -0.0510 0.6178 0.0443 Uiso 1.00 calc .
H66 H 0.7443 -0.1078 0.5705 0.0628 Uiso 1.00 calc .
H67 H 0.5480 -0.0963 0.6029 0.0659 Uiso 1.00 calc .
H68 H 0.5256 -0.0271 0.6820 0.0602 Uiso 1.00 calc .
H69 H 0.6966 0.0327 0.7268 0.0465 Uiso 1.00 calc .
H70 H 0.9002 0.1410 0.5463 0.0425 Uiso 1.00 calc .
H71 H 0.5744 0.0266 1.0894 0.1733 Uiso 1.00 calc .
H72 H 0.4971 0.0832 1.0676 0.1733 Uiso 1.00 calc .
H73 H 0.5349 0.0724 0.9597 0.1637 Uiso 1.00 calc .
H74 H 0.6659 0.0671 1.0072 0.1637 Uiso 1.00 calc .
H75 H 0.6691 -0.0283 0.9962 0.1991 Uiso 1.00 calc .
H76 H 0.6448 -0.0012 0.9258 0.1991 Uiso 1.00 calc .
H77 H 0.9594 0.3122 0.6284 0.0311 Uiso 1.00 calc .
H78 H 1.0355 0.1429 0.8575 0.0341 Uiso 1.00 calc .
H79 H 0.9468 0.3074 0.7906 0.0329 Uiso 1.00 calc .
H80 H 0.908(3) 0.090(1) 0.717(1) 0.034(8) Uiso 1.00 calc .

loop_
_atom_site_aniso_label
_atom_site_aniso_U_11
_atom_site_aniso_U_22
_atom_site_aniso_U_33
_atom_site_aniso_U_12
_atom_site_aniso_U_13
_atom_site_aniso_U_23
Ce1 0.02161(10) 0.02765(10) 0.02042(9) -0.00188(8) 0.00399(6) -0.00036(8)
C1 0.026(2) 0.029(2) 0.020(2) 0.005(1) 0.005(1) 0.006(1)
C2 0.028(2) 0.024(2) 0.025(2) -0.000(1) 0.005(1) 0.002(1)
C3 0.022(2) 0.030(2) 0.025(2) 0.005(1) 0.004(1) 0.002(1)
C4 0.022(2) 0.033(2) 0.020(2) 0.003(1) 0.002(1) 0.001(1)
C5 0.024(2) 0.029(2) 0.016(1) 0.002(1) 0.001(1) 0.002(1)
C6 0.024(2) 0.033(2) 0.023(2) 0.002(1) 0.007(1) 0.002(1)
C7 0.022(2) 0.041(2) 0.031(2) 0.003(1) 0.007(1) 0.003(1)
C8 0.032(2) 0.046(2) 0.028(2) 0.006(2) 0.013(1) 0.004(1)
C9 0.029(2) 0.042(2) 0.038(2) -0.003(1) 0.012(1) 0.007(1)
C10 0.030(2) 0.033(2) 0.038(2) 0.005(1) 0.007(1) 0.000(2)
C11 0.044(2) 0.044(2) 0.046(2) 0.018(2) 0.007(2) 0.007(2)
C12 0.041(2) 0.034(2) 0.052(2) 0.010(2) 0.013(2) -0.004(2)
C13 0.028(2) 0.043(2) 0.056(2) 0.012(2) 0.011(2) -0.003(2)
C14 0.019(2) 0.036(2) 0.031(2) -0.001(1) -0.003(1) -0.002(1)
C15 0.032(2) 0.046(2) 0.037(2) 0.002(2) -0.008(1) -0.006(2)
C16 0.024(2) 0.046(2) 0.044(2) -0.011(1) 0.004(2) -0.004(2)
C17 0.030(2) 0.040(2) 0.035(2) -0.006(2) -0.001(1) -0.006(1)
C18 0.026(2) 0.035(2) 0.019(2) -0.006(1) 0.007(1) -0.008(1)
C19 0.028(2) 0.035(2) 0.025(2) -0.005(1) 0.010(1) 0.002(1)
C20 0.021(2) 0.037(2) 0.018(1) -0.005(1) 0.000(1) -0.004(1)
C21 0.026(2) 0.033(2) 0.024(2) -0.006(1) 0.005(1) -0.006(1)
C22 0.028(2) 0.029(2) 0.026(2) -0.001(1) 0.006(1) -0.006(1)
C23 0.027(2) 0.040(2) 0.031(2) -0.005(1) 0.013(1) -0.007(1)
C24 0.023(2) 0.049(2) 0.039(2) -0.003(2) 0.009(1) -0.009(2)
C25 0.040(2) 0.062(2) 0.037(2) -0.009(2) 0.022(2) -0.003(2)
C26 0.036(2) 0.051(2) 0.047(2) -0.002(2) 0.022(2) -0.011(2)
C27 0.026(2) 0.038(2) 0.033(2) -0.003(1) 0.001(1) 0.002(1)
C28 0.032(2) 0.051(2) 0.041(2) -0.005(2) -0.012(2) 0.004(2)
C29 0.026(2) 0.043(2) 0.048(2) 0.001(2) 0.009(2) 0.006(2)
C30 0.032(2) 0.048(2) 0.037(2) 0.003(2) 0.000(2) 0.009(2)
C31 0.027(2) 0.032(2) 0.033(2) -0.005(1) 0.005(1) -0.004(1)
C32 0.031(2) 0.035(2) 0.045(2) -0.011(2) 0.012(1) -0.000(2)
C33 0.036(2) 0.036(2) 0.043(2) -0.011(2) 0.011(2) -0.001(2)
C34 0.046(2) 0.047(2) 0.043(2) -0.015(2) 0.007(2) -0.015(2)
C35 0.028(2) 0.026(2) 0.037(2) -0.008(1) 0.009(1) -0.003(1)
C36 0.036(2) 0.034(2) 0.038(2) -0.004(2) 0.009(2) -0.001(1)
C37 0.039(2) 0.040(2) 0.043(2) -0.002(2) 0.006(2) 0.008(2)
C38 0.053(2) 0.050(2) 0.034(2) -0.012(2) 0.001(2) 0.007(2)
C39 0.057(3) 0.057(2) 0.034(2) -0.009(2) 0.017(2) -0.002(2)
C40 0.036(2) 0.038(2) 0.041(2) -0.006(2) 0.013(2) -0.004(2)
C41 0.031(2) 0.024(2) 0.036(2) -0.004(1) 0.010(1) -0.000(1)
C42 0.038(2) 0.039(2) 0.039(2) -0.006(2) 0.007(2) 0.003(2)
C43 0.032(2) 0.041(2) 0.057(2) -0.002(2) 0.012(2) 0.003(2)
C44 0.047(2) 0.037(2) 0.061(3) -0.001(2) 0.032(2) -0.005(2)
C45 0.051(2) 0.037(2) 0.039(2) -0.008(2) 0.021(2) -0.006(2)
C46 0.037(2) 0.028(2) 0.039(2) -0.001(1) 0.011(2) 0.003(1)
C47 0.033(2) 0.023(2) 0.030(2) -0.001(1) 0.006(1) 0.004(1)
C48 0.043(2) 0.030(2) 0.042(2) -0.007(1) 0.019(2) -0.002(1)
C49 0.073(3) 0.037(2) 0.050(2) -0.023(2) 0.020(2) -0.012(2)
C50 0.053(3) 0.047(2) 0.062(3) -0.024(2) 0.003(2) -0.003(2)
C51 0.029(2) 0.045(2) 0.077(3) -0.003(2) 0.014(2) 0.010(2)
C52 0.036(2) 0.031(2) 0.052(2) 0.001(2) 0.014(2) -0.001(2)
C53 0.083(5) 0.100(5) 0.28(1) -0.021(4) -0.003(6) -0.058(6)
C54 0.073(5) 0.067(4) 0.239(9) 0.010(3) -0.052(5) -0.014(5)
C55 0.131(7) 0.091(5) 0.28(1) -0.023(5) -0.016(7) -0.025(6)
B1 0.030(2) 0.027(2) 0.037(2) -0.001(2) 0.008(2) -0.003(2)

loop_
_atom_type_symbol
_atom_type_description
_atom_type_scat_dispersion_real
_atom_type_scat_dispersion_imag
_atom_type_scat_source
Ce Ce -0.249 2.633
;International Tables for Crystallography
(1992, Vol. C, Tables 4.2.6.8 and 6.1.1.1)
;
C C 0.003 0.002
;International Tables for Crystallography
(1992, Vol. C, Tables 4.2.6.8 and 6.1.1.1)
;
H H 0.000 0.000
;International Tables for Crystallography
(1992, Vol. C, Table 6.1.1.2)
;
B B 0.001 0.001
;International Tables for Crystallography
(1992, Vol. C, Tables 4.2.6.8 and 6.1.1.1)
;

loop_
_geom_angle_atom_site_label_1
_geom_angle_atom_site_label_2
_geom_angle_atom_site_label_3
_geom_angle
_geom_angle_site_symmetry_1
_geom_angle_site_symmetry_2
_geom_angle_site_symmetry_3
_geom_angle_publ_flag
C1 CE1 C2 29.64(8) . . . ?
C1 CE1 C3 48.51(8) . . . ?
C1 CE1 C4 48.69(8) . . . ?
C1 CE1 C5 29.91(8) . . . ?
C1 CE1 C18 142.81(9) . . . ?
C1 CE1 C19 155.16(9) . . . ?
C1 CE1 C20 127.30(8) . . . ?
C1 CE1 C21 108.09(8) . . . ?
C1 CE1 C22 114.89(8) . . . ?
C1 CE1 C101 26.64(6) . . . ?
C1 CE1 C102 131.96(6) . . . ?
C2 CE1 C3 28.88(8) . . . ?
C2 CE1 C4 47.69(8) . . . ?
C2 CE1 C5 48.24(8) . . . ?
C2 CE1 C18 114.33(9) . . . ?
C2 CE1 C19 137.19(8) . . . ?
C2 CE1 C20 121.00(8) . . . ?
C2 CE1 C21 93.64(8) . . . ?
C2 CE1 C22 89.59(9) . . . ?
C2 CE1 C101 25.44(6) . . . ?
C2 CE1 C102 112.23(6) . . . ?
C3 CE1 C4 28.64(8) . . . ?
C3 CE1 C5 47.75(8) . . . ?
C3 CE1 C18 106.04(8) . . . ?
C3 CE1 C19 135.39(8) . . . ?
C3 CE1 C20 137.48(8) . . . ?
C3 CE1 C21 109.19(8) . . . ?
C3 CE1 C22 92.50(8) . . . ?
C3 CE1 C101 24.63(6) . . . ?
C3 CE1 C102 117.85(6) . . . ?
C4 CE1 C5 29.05(8) . . . ?
C4 CE1 C18 124.30(8) . . . ?
C4 CE1 C19 150.44(9) . . . ?
C4 CE1 C20 166.11(8) . . . ?
C4 CE1 C21 137.67(8) . . . ?
C4 CE1 C22 119.42(8) . . . ?
C4 CE1 C101 24.74(6) . . . ?
C4 CE1 C102 143.88(6) . . . ?
C5 CE1 C18 152.67(9) . . . ?
C5 CE1 C19 174.37(8) . . . ?
C5 CE1 C20 154.19(8) . . . ?
C5 CE1 C21 137.83(8) . . . ?
C5 CE1 C22 137.15(9) . . . ?
C5 CE1 C101 25.61(6) . . . ?
C5 CE1 C102 160.26(6) . . . ?
C18 CE1 C19 29.43(9) . . . ?
C18 CE1 C20 48.49(8) . . . ?
C18 CE1 C21 48.49(8) . . . ?
C18 CE1 C22 29.72(8) . . . ?
C18 CE1 C101 130.15(6) . . . ?
C18 CE1 C102 26.47(6) . . . ?
C19 CE1 C20 29.00(8) . . . ?
C19 CE1 C21 47.60(8) . . . ?
C19 CE1 C22 47.91(9) . . . ?
C19 CE1 C101 158.76(6) . . . ?
C19 CE1 C102 25.35(6) . . . ?
C20 CE1 C21 28.70(8) . . . ?
C20 CE1 C22 47.64(8) . . . ?
C20 CE1 C101 145.98(6) . . . ?
C20 CE1 C102 24.77(6) . . . ?
C21 CE1 C22 28.84(8) . . . ?
C21 CE1 C101 119.09(6) . . . ?
C21 CE1 C102 24.71(6) . . . ?
C22 CE1 C101 111.71(6) . . . ?
C22 CE1 C102 25.38(6) . . . ?
C101 CE1 C102 136.201(7) . . . ?
CE1 C1 C2 76.9(2) . . . ?
CE1 C1 C5 76.6(2) . . . ?
CE1 C1 C6 109.4(2) . . . ?
CE1 C1 C101 69.0(1) . . . ?
C2 C1 C5 106.4(3) . . . ?
C2 C1 C6 127.1(3) . . . ?
C2 C1 C101 53.2(2) . . . ?
C5 C1 C6 126.3(3) . . . ?
C5 C1 C101 53.2(2) . . . ?
C6 C1 C101 178.3(2) . . . ?
CE1 C2 C1 73.5(2) . . . ?
CE1 C2 C3 82.5(2) . . . ?
CE1 C2 C101 67.3(1) . . . ?
C1 C2 C3 110.8(2) . . . ?
C1 C2 C101 55.7(2) . . . ?
C3 C2 C101 55.1(2) . . . ?
CE1 C3 C2 68.6(2) . . . ?
CE1 C3 C4 75.4(2) . . . ?
CE1 C3 C10 134.6(2) . . . ?
CE1 C3 C101 59.6(1) . . . ?
C2 C3 C4 106.2(2) . . . ?
C2 C3 C10 117.6(2) . . . ?
C2 C3 C101 52.3(2) . . . ?
C4 C3 C10 133.2(3) . . . ?
C4 C3 C101 53.9(2) . . . ?
C10 C3 C101 162.0(3) . . . ?
CE1 C4 C3 75.9(2) . . . ?
CE1 C4 C5 68.7(1) . . . ?
CE1 C4 C14 126.8(2) . . . ?
CE1 C4 C101 59.9(1) . . . ?
C3 C4 C5 106.3(3) . . . ?
C3 C4 C14 132.6(3) . . . ?
C3 C4 C101 53.8(2) . . . ?
C5 C4 C14 120.4(2) . . . ?
C5 C4 C101 52.5(2) . . . ?
C14 C4 C101 169.8(3) . . . ?
CE1 C5 C1 73.5(2) . . . ?
CE1 C5 C4 82.2(2) . . . ?
CE1 C5 C101 67.4(1) . . . ?
C1 C5 C4 110.2(2) . . . ?
C1 C5 C101 55.2(2) . . . ?
C4 C5 C101 54.9(2) . . . ?
C1 C6 C7 108.3(2) . . . ?
C1 C6 C8 110.8(2) . . . ?
C1 C6 C9 111.0(2) . . . ?
C7 C6 C8 108.7(2) . . . ?
C7 C6 C9 109.1(2) . . . ?
C8 C6 C9 108.9(2) . . . ?
C3 C10 C11 106.1(2) . . . ?
C3 C10 C12 111.5(2) . . . ?
C3 C10 C13 117.4(3) . . . ?
C11 C10 C12 106.7(3) . . . ?
C11 C10 C13 109.3(3) . . . ?
C12 C10 C13 105.4(3) . . . ?
C4 C14 C15 110.0(2) . . . ?
C4 C14 C16 113.9(2) . . . ?
C4 C14 C17 110.6(2) . . . ?
C15 C14 C16 110.2(3) . . . ?
C15 C14 C17 106.1(2) . . . ?
C16 C14 C17 105.6(3) . . . ?
CE1 C18 C19 76.4(2) . . . ?
CE1 C18 C22 76.5(2) . . . ?
CE1 C18 C23 112.0(2) . . . ?
CE1 C18 C102 68.4(1) . . . ?
C19 C18 C22 106.2(3) . . . ?
C19 C18 C23 126.4(3) . . . ?
C19 C18 C102 53.2(2) . . . ?
C22 C18 C23 127.3(3) . . . ?
C22 C18 C102 53.0(2) . . . ?
C23 C18 C102 179.5(3) . . . ?
CE1 C19 C18 74.1(2) . . . ?
CE1 C19 C20 81.6(2) . . . ?
CE1 C19 C102 67.2(1) . . . ?
C18 C19 C20 110.8(3) . . . ?
C18 C19 C102 55.8(2) . . . ?
C20 C19 C102 55.0(2) . . . ?
CE1 C20 C19 69.4(2) . . . ?
CE1 C20 C21 75.9(2) . . . ?
CE1 C20 C27 127.3(2) . . . ?
CE1 C20 C102 60.5(1) . . . ?
C19 C20 C21 106.1(3) . . . ?
C19 C20 C27 119.4(3) . . . ?
C19 C20 C102 52.2(2) . . . ?
C21 C20 C27 133.5(3) . . . ?
C21 C20 C102 53.8(2) . . . ?
C27 C20 C102 168.1(3) . . . ?
CE1 C21 C20 75.4(2) . . . ?
CE1 C21 C22 69.5(2) . . . ?
CE1 C21 C31 132.1(2) . . . ?
CE1 C21 C102 60.3(1) . . . ?
C20 C21 C22 106.4(3) . . . ?
C20 C21 C31 133.2(3) . . . ?
C20 C21 C102 53.8(2) . . . ?
C22 C21 C31 118.2(3) . . . ?
C22 C21 C102 52.5(2) . . . ?
C31 C21 C102 164.1(3) . . . ?
CE1 C22 C18 73.8(2) . . . ?
CE1 C22 C21 81.7(2) . . . ?
CE1 C22 C102 67.0(1) . . . ?
C18 C22 C21 110.4(3) . . . ?
C18 C22 C102 55.3(2) . . . ?
C21 C22 C102 55.1(2) . . . ?
C18 C23 C24 108.6(2) . . . ?
C18 C23 C25 110.3(3) . . . ?
C18 C23 C26 111.1(3) . . . ?
C24 C23 C25 109.7(3) . . . ?
C24 C23 C26 108.6(3) . . . ?
C25 C23 C26 108.4(3) . . . ?
C20 C27 C28 109.6(3) . . . ?
C20 C27 C29 113.8(3) . . . ?
C20 C27 C30 110.5(3) . . . ?
C28 C27 C29 109.8(3) . . . ?
C28 C27 C30 106.2(3) . . . ?
C29 C27 C30 106.7(3) . . . ?
C21 C31 C32 117.2(2) . . . ?
C21 C31 C33 110.8(2) . . . ?
C21 C31 C34 107.0(2) . . . ?
C32 C31 C33 106.7(3) . . . ?
C32 C31 C34 108.2(3) . . . ?
C33 C31 C34 106.3(3) . . . ?
C36 C35 C40 115.3(3) . . . ?
C36 C35 B1 121.2(3) . . . ?
C40 C35 B1 123.2(3) . . . ?
C35 C36 C37 122.3(3) . . . ?
C36 C37 C38 120.6(3) . . . ?
C37 C38 C39 119.0(3) . . . ?
C38 C39 C40 119.8(3) . . . ?
C35 C40 C39 122.9(3) . . . ?
C42 C41 C46 114.4(3) . . . ?
C42 C41 B1 122.7(3) . . . ?
C46 C41 B1 122.8(3) . . . ?
C41 C42 C43 123.4(3) . . . ?
C42 C43 C44 120.3(3) . . . ?
C43 C44 C45 118.7(3) . . . ?
C44 C45 C46 120.4(3) . . . ?
C41 C46 C45 122.8(3) . . . ?
C48 C47 C52 115.6(3) . . . ?
C48 C47 B1 123.2(3) . . . ?
C52 C47 B1 121.0(3) . . . ?
C47 C48 C49 122.1(3) . . . ?
C48 C49 C50 120.4(3) . . . ?
C49 C50 C51 119.4(3) . . . ?
C50 C51 C52 120.5(3) . . . ?
C47 C52 C51 121.9(3) . . . ?
C54 C53 C55 110.2(7) 1_555 1_555 3_657 ?
C53 C54 C55 112.7(7) . . . ?
C53 C55 C54 115.4(7) 3_657 1_555 1_555 ?
CE1 C101 C1 84.4(1) . . . ?
CE1 C101 C2 87.3(1) . . . ?
CE1 C101 C3 95.7(1) . . . ?
CE1 C101 C4 95.3(1) . . . ?
CE1 C101 C5 87.0(1) . . . ?
C1 C101 C2 71.1(2) . . . ?
C1 C101 C3 143.6(2) . . . ?
C1 C101 C4 144.1(2) . . . ?
C1 C101 C5 71.5(2) . . . ?
C2 C101 C3 72.6(2) . . . ?
C2 C101 C4 144.8(2) . . . ?
C2 C101 C5 142.5(2) . . . ?
C3 C101 C4 72.2(2) . . . ?
C3 C101 C5 144.9(2) . . . ?
C4 C101 C5 72.6(2) . . . ?
CE1 C102 C18 85.2(1) . . . ?
CE1 C102 C19 87.4(1) . . . ?
CE1 C102 C20 94.7(1) . . . ?
CE1 C102 C21 95.0(1) . . . ?
CE1 C102 C22 87.6(1) . . . ?
C18 C102 C19 70.9(2) . . . ?
C18 C102 C20 143.6(2) . . . ?
C18 C102 C21 144.0(2) . . . ?
C18 C102 C22 71.7(2) . . . ?
C19 C102 C20 72.8(2) . . . ?
C19 C102 C21 145.1(2) . . . ?
C19 C102 C22 142.5(2) . . . ?
C20 C102 C21 72.3(2) . . . ?
C20 C102 C22 144.7(2) . . . ?
C21 C102 C22 72.4(2) . . . ?
C35 B1 C41 114.4(3) . . . ?
C35 B1 C47 107.0(2) . . . ?
C41 B1 C47 114.0(3) . . . ?
C1 CE1 H80 118.7(7) . . . no
C2 CE1 H80 136.8(6) . . . no
C3 CE1 H80 115.6(7) . . . no
C4 CE1 H80 90.1(7) . . . no
C5 CE1 H80 91.2(7) . . . no
C18 CE1 H80 95.8(7) . . . no
C19 CE1 H80 83.2(7) . . . no
C20 CE1 H80 102.0(6) . . . no
C21 CE1 H80 129.4(6) . . . no
C22 CE1 H80 125.5(7) . . . no
C101 CE1 H80 111.4(6) . . . no
C102 CE1 H80 108.4(6) . . . no
CE1 C2 H77 111.512 . . . no
C1 C2 H77 124.619 . . . no
C3 C2 H77 124.592 . . . no
C101 C2 H77 178.694 . . . no
CE1 C5 H70 116.833 . . . no
C1 C5 H70 128.837 . . . no
C4 C5 H70 120.699 . . . no
C101 C5 H70 174.278 . . . no
C6 C7 H1 109.470 . . . no
C6 C7 H2 109.470 . . . no
C6 C7 H3 109.469 . . . no
H1 C7 H2 109.473 . . . no
H1 C7 H3 109.472 . . . no
H2 C7 H3 109.472 . . . no
C6 C8 H4 109.470 . . . no
C6 C8 H5 109.469 . . . no
C6 C8 H6 109.470 . . . no
H4 C8 H5 109.473 . . . no
H4 C8 H6 109.473 . . . no
H5 C8 H6 109.472 . . . no
C6 C9 H7 109.470 . . . no
C6 C9 H8 109.469 . . . no
C6 C9 H9 109.469 . . . no
H7 C9 H8 109.473 . . . no
H7 C9 H9 109.472 . . . no
H8 C9 H9 109.474 . . . no
C10 C11 H10 109.470 . . . no
C10 C11 H11 109.469 . . . no
C10 C11 H12 109.470 . . . no
H10 C11 H11 109.473 . . . no
H10 C11 H12 109.473 . . . no
H11 C11 H12 109.472 . . . no
C10 C12 H13 109.470 . . . no
C10 C12 H14 109.471 . . . no
C10 C12 H15 109.471 . . . no
H13 C12 H14 109.471 . . . no
H13 C12 H15 109.471 . . . no
H14 C12 H15 109.472 . . . no
C10 C13 H16 109.469 . . . no
C10 C13 H17 109.471 . . . no
C10 C13 H18 109.469 . . . no
H16 C13 H17 109.473 . . . no
H16 C13 H18 109.472 . . . no
H17 C13 H18 109.473 . . . no
C14 C15 H19 109.470 . . . no
C14 C15 H20 109.470 . . . no
C14 C15 H21 109.468 . . . no
H19 C15 H20 109.474 . . . no
H19 C15 H21 109.473 . . . no
H20 C15 H21 109.473 . . . no
C14 C16 H22 109.471 . . . no
C14 C16 H23 109.470 . . . no
C14 C16 H24 109.470 . . . no
H22 C16 H23 109.472 . . . no
H22 C16 H24 109.472 . . . no
H23 C16 H24 109.472 . . . no
C14 C17 H25 109.471 . . . no
C14 C17 H26 109.470 . . . no
C14 C17 H27 109.471 . . . no
H25 C17 H26 109.471 . . . no
H25 C17 H27 109.473 . . . no
H26 C17 H27 109.471 . . . no
CE1 C19 H78 111.742 . . . no
C18 C19 H78 124.595 . . . no
C20 C19 H78 124.558 . . . no
C102 C19 H78 178.855 . . . no
CE1 C22 H79 111.775 . . . no
C18 C22 H79 124.866 . . . no
C21 C22 H79 124.721 . . . no
C102 C22 H79 178.723 . . . no
C23 C24 H28 109.470 . . . no
C23 C24 H29 109.471 . . . no
C23 C24 H30 109.471 . . . no
H28 C24 H29 109.472 . . . no
H28 C24 H30 109.472 . . . no
H29 C24 H30 109.472 . . . no
C23 C25 H31 109.470 . . . no
C23 C25 H32 109.470 . . . no
C23 C25 H33 109.469 . . . no
H31 C25 H32 109.474 . . . no
H31 C25 H33 109.473 . . . no
H32 C25 H33 109.473 . . . no
C23 C26 H34 109.469 . . . no
C23 C26 H35 109.471 . . . no
C23 C26 H36 109.470 . . . no
H34 C26 H35 109.472 . . . no
H34 C26 H36 109.472 . . . no
H35 C26 H36 109.473 . . . no
C27 C28 H37 109.470 . . . no
C27 C28 H38 109.468 . . . no
C27 C28 H39 109.470 . . . no
H37 C28 H38 109.472 . . . no
H37 C28 H39 109.473 . . . no
H38 C28 H39 109.474 . . . no
C27 C29 H40 109.470 . . . no
C27 C29 H41 109.470 . . . no
C27 C29 H42 109.469 . . . no
H40 C29 H41 109.474 . . . no
H40 C29 H42 109.473 . . . no
H41 C29 H42 109.473 . . . no
C27 C30 H43 109.470 . . . no
C27 C30 H44 109.469 . . . no
C27 C30 H45 109.469 . . . no
H43 C30 H44 109.473 . . . no
H43 C30 H45 109.473 . . . no
H44 C30 H45 109.473 . . . no
C31 C32 H46 109.470 . . . no
C31 C32 H47 109.470 . . . no
C31 C32 H48 109.469 . . . no
H46 C32 H47 109.473 . . . no
H46 C32 H48 109.472 . . . no
H47 C32 H48 109.473 . . . no
C31 C33 H49 109.470 . . . no
C31 C33 H50 109.471 . . . no
C31 C33 H51 109.470 . . . no
H49 C33 H50 109.472 . . . no
H49 C33 H51 109.472 . . . no
H50 C33 H51 109.473 . . . no
C31 C34 H52 109.470 . . . no
C31 C34 H53 109.470 . . . no
C31 C34 H54 109.470 . . . no
H52 C34 H53 109.472 . . . no
H52 C34 H54 109.473 . . . no
H53 C34 H54 109.472 . . . no
C35 C36 H55 118.850 . . . no
C37 C36 H55 118.848 . . . no
C36 C37 H56 119.689 . . . no
C38 C37 H56 119.687 . . . no
C37 C38 H57 120.502 . . . no
C39 C38 H57 120.501 . . . no
C38 C39 H58 120.105 . . . no
C40 C39 H58 120.105 . . . no
C35 C40 H59 118.548 . . . no
C39 C40 H59 118.551 . . . no
C41 C42 H60 118.321 . . . no
C43 C42 H60 118.320 . . . no
C42 C43 H61 119.869 . . . no
C44 C43 H61 119.868 . . . no
C43 C44 H62 120.636 . . . no
C45 C44 H62 120.636 . . . no
C44 C45 H63 119.821 . . . no
C46 C45 H63 119.819 . . . no
C41 C46 H64 118.592 . . . no
C45 C46 H64 118.591 . . . no
C47 C48 H65 118.933 . . . no
C49 C48 H65 118.931 . . . no
C48 C49 H66 119.799 . . . no
C50 C49 H66 119.798 . . . no
C49 C50 H67 120.297 . . . no
C51 C50 H67 120.295 . . . no
C50 C51 H68 119.773 . . . no
C52 C51 H68 119.773 . . . no
C47 C52 H69 119.047 . . . no
C51 C52 H69 119.046 . . . no
C54 C53 H71 108.575 . . . no
C54 C53 H72 111.591 . . . no
C55 C53 H71 108.644 . 3_657 1_555 no
C55 C53 H72 112.546 . 3_657 1_555 no
H71 C53 H72 105.076 . . . no
C53 C54 H73 108.665 . . . no
C53 C54 H74 108.663 . . . no
C55 C54 H73 108.673 . . . no
C55 C54 H74 108.670 . . . no
H73 C54 H74 109.463 . . . no
C53 C55 H75 108.593 . 3_657 1_555 no
C53 C55 H76 109.606 . 3_657 1_555 no
C54 C55 H75 109.710 . . . no
C54 C55 H76 109.454 . . . no
H75 C55 H76 103.442 . . . no
C35 B1 H80 107(1) . . . no
C41 B1 H80 106(1) . . . no
C47 B1 H80 107(1) . . . no
B1 H80 C41 42.6(10) . . . no
B1 H80 C35 41.7(9) . . . no
B1 H80 C47 41.5(9) . . . no
B1 H80 CE1 139(1) . . . no
C41 H80 C35 72.1(8) . . . no
C41 H80 C47 71.9(8) . . . no
C41 H80 CE1 98(1) . . . no
C35 H80 C47 68.1(8) . . . no
C35 H80 CE1 133(1) . . . no
C47 H80 CE1 154(1) . . . no

loop_
_geom_bond_atom_site_label_1
_geom_bond_atom_site_label_2
_geom_bond_distance
_geom_bond_site_symmetry_2
_geom_bond_publ_flag
CE1 C1 2.713(3) . yes
CE1 C2 2.755(3) . yes
CE1 C3 2.933(3) . yes
CE1 C4 2.927(3) . yes
CE1 C5 2.753(3) . yes
CE1 C18 2.732(3) . yes
CE1 C19 2.761(3) . yes
CE1 C20 2.918(3) . yes
CE1 C21 2.924(3) . yes
CE1 C22 2.767(3) . yes
CE1 C101 2.5439(2) . yes
CE1 C102 2.5486(2) . yes
C1 C2 1.399(4) . yes
C1 C5 1.411(4) . yes
C1 C6 1.527(4) . yes
C1 C101 1.222(3) . yes
C2 C3 1.429(4) . yes
C2 C101 1.185(3) . yes
C3 C4 1.449(4) . yes
C3 C10 1.556(4) . yes
C3 C101 1.228(3) . yes
C4 C5 1.434(4) . yes
C4 C14 1.544(4) . yes
C4 C101 1.230(3) . yes
C5 C101 1.192(3) . yes
C6 C7 1.536(4) . yes
C6 C8 1.527(4) . yes
C6 C9 1.532(4) . yes
C10 C11 1.542(4) . yes
C10 C12 1.543(4) . yes
C10 C13 1.535(5) . yes
C14 C15 1.545(4) . yes
C14 C16 1.531(4) . yes
C14 C17 1.531(4) . yes
C18 C19 1.396(4) . yes
C18 C22 1.411(4) . yes
C18 C23 1.527(4) . yes
C18 C102 1.222(3) . yes
C19 C20 1.430(4) . yes
C19 C102 1.183(3) . yes
C20 C21 1.448(4) . yes
C20 C27 1.543(4) . yes
C20 C102 1.227(3) . yes
C21 C22 1.425(4) . yes
C21 C31 1.548(4) . yes
C21 C102 1.227(3) . yes
C22 C102 1.187(3) . yes
C23 C24 1.530(4) . yes
C23 C25 1.529(4) . yes
C23 C26 1.532(4) . yes
C27 C28 1.543(4) . yes
C27 C29 1.536(4) . yes
C27 C30 1.531(4) . yes
C31 C32 1.533(4) . yes
C31 C33 1.536(4) . yes
C31 C34 1.551(4) . yes
C35 C36 1.403(4) . yes
C35 C40 1.393(4) . yes
C35 B1 1.626(4) . yes
C36 C37 1.380(4) . yes
C37 C38 1.374(5) . yes
C38 C39 1.383(5) . yes
C39 C40 1.386(4) . yes
C41 C42 1.397(4) . yes
C41 C46 1.410(4) . yes
C41 B1 1.636(4) . yes
C42 C43 1.389(5) . yes
C43 C44 1.370(5) . yes
C44 C45 1.389(5) . yes
C45 C46 1.381(4) . yes
C47 C48 1.388(4) . yes
C47 C52 1.401(4) . yes
C47 B1 1.631(4) . yes
C48 C49 1.390(5) . yes
C49 C50 1.364(5) . yes
C50 C51 1.361(5) . yes
C51 C52 1.388(5) . yes
C53 C54 1.53(1) . yes
C53 C55 1.536(9) 3_657 yes
C54 C55 1.417(9) . yes
CE1 H80 2.37(3) . no
C2 H77 0.950 . no
C5 H70 1.142 . no
C7 H1 0.950 . no
C7 H2 0.950 . no
C7 H3 0.950 . no
C8 H4 0.950 . no
C8 H5 0.950 . no
C8 H6 0.950 . no
C9 H7 0.950 . no
C9 H8 0.950 . no
C9 H9 0.950 . no
C11 H10 0.950 . no
C11 H11 0.950 . no
C11 H12 0.950 . no
C12 H13 0.950 . no
C12 H14 0.950 . no
C12 H15 0.950 . no
C13 H16 0.950 . no
C13 H17 0.950 . no
C13 H18 0.950 . no
C15 H19 0.950 . no
C15 H20 0.950 . no
C15 H21 0.950 . no
C16 H22 0.950 . no
C16 H23 0.950 . no
C16 H24 0.950 . no
C17 H25 0.950 . no
C17 H26 0.950 . no
C17 H27 0.950 . no
C19 H78 0.951 . no
C22 H79 0.951 . no
C24 H28 0.950 . no
C24 H29 0.950 . no
C24 H30 0.950 . no
C25 H31 0.950 . no
C25 H32 0.950 . no
C25 H33 0.950 . no
C26 H34 0.950 . no
C26 H35 0.950 . no
C26 H36 0.950 . no
C28 H37 0.950 . no
C28 H38 0.950 . no
C28 H39 0.950 . no
C29 H40 0.950 . no
C29 H41 0.950 . no
C29 H42 0.950 . no
C30 H43 0.950 . no
C30 H44 0.950 . no
C30 H45 0.950 . no
C32 H46 0.950 . no
C32 H47 0.950 . no
C32 H48 0.950 . no
C33 H49 0.950 . no
C33 H50 0.950 . no
C33 H51 0.950 . no
C34 H52 0.950 . no
C34 H53 0.950 . no
C34 H54 0.950 . no
C36 H55 0.950 . no
C37 H56 0.950 . no
C38 H57 0.950 . no
C39 H58 0.950 . no
C40 H59 0.950 . no
C42 H60 0.950 . no
C43 H61 0.950 . no
C44 H62 0.950 . no
C45 H63 0.950 . no
C46 H64 0.950 . no
C48 H65 0.950 . no
C49 H66 0.950 . no
C50 H67 0.950 . no
C51 H68 0.950 . no
C52 H69 0.950 . no
C53 H71 0.991 . no
C53 H72 0.963 . no
C54 H73 0.950 . no
C54 H74 0.950 . no
C55 H75 0.975 . no
C55 H76 1.001 . no
B1 H80 1.26(3) . no

loop_
_geom_contact_atom_site_label_1
_geom_contact_atom_site_label_2
_geom_contact_distance
_geom_contact_site_symmetry_2
CE1 C1 2.713(3) .
CE1 C2 2.755(3) .
CE1 C3 2.933(3) .
CE1 C4 2.927(3) .
CE1 C5 2.753(3) .
CE1 C18 2.732(3) .
CE1 C19 2.761(3) .
CE1 C20 2.918(3) .
CE1 C21 2.924(3) .
CE1 C22 2.767(3) .
CE1 C101 2.5439(2) .
CE1 C102 2.5486(2) .
C26 C49 3.518(5) 2_656

loop_
_geom_torsion_atom_site_label_1
_geom_torsion_atom_site_label_2
_geom_torsion_atom_site_label_3
_geom_torsion_atom_site_label_4
_geom_torsion
_geom_torsion_site_symmetry_1
_geom_torsion_site_symmetry_2
_geom_torsion_site_symmetry_3
_geom_torsion_site_symmetry_4
_geom_torsion_publ_flag
CE1 C1 C2 C3 -75.0(2) 1_555 1_555 1_555 1_555 yes
CE1 C1 C2 C101 -73.4(1) 1_555 1_555 1_555 1_555 yes
CE1 C1 C5 C4 75.0(2) 1_555 1_555 1_555 1_555 yes
CE1 C1 C5 C101 73.6(1) 1_555 1_555 1_555 1_555 yes
CE1 C1 C6 C7 6.2(3) 1_555 1_555 1_555 1_555 yes
CE1 C1 C6 C8 125.4(2) 1_555 1_555 1_555 1_555 yes
CE1 C1 C6 C9 -113.5(2) 1_555 1_555 1_555 1_555 yes
CE1 C1 C101 C2 89.1(2) 1_555 1_555 1_555 1_555 yes
CE1 C1 C101 C3 92.1(3) 1_555 1_555 1_555 1_555 yes
CE1 C1 C101 C4 -91.4(3) 1_555 1_555 1_555 1_555 yes
CE1 C1 C101 C5 -88.7(1) 1_555 1_555 1_555 1_555 yes
CE1 C2 C1 C5 71.5(2) 1_555 1_555 1_555 1_555 yes
CE1 C2 C1 C6 -104.6(3) 1_555 1_555 1_555 1_555 yes
CE1 C2 C1 C101 73.4(1) 1_555 1_555 1_555 1_555 yes
CE1 C2 C3 C4 -66.7(2) 1_555 1_555 1_555 1_555 yes
CE1 C2 C3 C10 130.2(2) 1_555 1_555 1_555 1_555 yes
CE1 C2 C3 C101 -67.5(1) 1_555 1_555 1_555 1_555 yes
CE1 C2 C101 C1 -85.0(1) 1_555 1_555 1_555 1_555 yes
CE1 C2 C101 C3 96.9(1) 1_555 1_555 1_555 1_555 yes
CE1 C2 C101 C4 95.4(3) 1_555 1_555 1_555 1_555 yes
CE1 C2 C101 C5 -81.6(3) 1_555 1_555 1_555 1_555 yes
CE1 C3 C2 C1 69.1(2) 1_555 1_555 1_555 1_555 yes
CE1 C3 C2 C101 67.5(1) 1_555 1_555 1_555 1_555 yes
CE1 C3 C4 C5 -62.4(2) 1_555 1_555 1_555 1_555 yes
CE1 C3 C4 C14 127.5(3) 1_555 1_555 1_555 1_555 yes
CE1 C3 C4 C101 -62.83(10) 1_555 1_555 1_555 1_555 yes
CE1 C3 C10 C11 162.9(2) 1_555 1_555 1_555 1_555 yes
CE1 C3 C10 C12 47.1(4) 1_555 1_555 1_555 1_555 yes
CE1 C3 C10 C13 -74.6(4) 1_555 1_555 1_555 1_555 yes
CE1 C3 C101 C1 -88.3(3) 1_555 1_555 1_555 1_555 yes
CE1 C3 C101 C2 -85.3(2) 1_555 1_555 1_555 1_555 yes
CE1 C3 C101 C4 93.8(1) 1_555 1_555 1_555 1_555 yes
CE1 C3 C101 C5 93.0(3) 1_555 1_555 1_555 1_555 yes
CE1 C4 C3 C2 62.1(2) 1_555 1_555 1_555 1_555 yes
CE1 C4 C3 C10 -138.7(3) 1_555 1_555 1_555 1_555 yes
CE1 C4 C3 C101 62.83(10) 1_555 1_555 1_555 1_555 yes
CE1 C4 C5 C1 -69.2(2) 1_555 1_555 1_555 1_555 yes
CE1 C4 C5 C101 -67.7(1) 1_555 1_555 1_555 1_555 yes
CE1 C4 C14 C15 166.7(2) 1_555 1_555 1_555 1_555 yes
CE1 C4 C14 C16 42.4(3) 1_555 1_555 1_555 1_555 yes
CE1 C4 C14 C17 -76.4(3) 1_555 1_555 1_555 1_555 yes
CE1 C4 C101 C1 87.8(3) 1_555 1_555 1_555 1_555 yes
CE1 C4 C101 C2 -92.9(3) 1_555 1_555 1_555 1_555 yes
CE1 C4 C101 C3 -94.3(1) 1_555 1_555 1_555 1_555 yes
CE1 C4 C101 C5 85.2(1) 1_555 1_555 1_555 1_555 yes
CE1 C5 C1 C2 -71.7(2) 1_555 1_555 1_555 1_555 yes
CE1 C5 C1 C6 104.4(3) 1_555 1_555 1_555 1_555 yes
CE1 C5 C1 C101 -73.6(1) 1_555 1_555 1_555 1_555 yes
CE1 C5 C4 C3 67.3(2) 1_555 1_555 1_555 1_555 yes
CE1 C5 C4 C14 -121.1(2) 1_555 1_555 1_555 1_555 yes
CE1 C5 C4 C101 67.7(1) 1_555 1_555 1_555 1_555 yes
CE1 C5 C101 C1 85.1(1) 1_555 1_555 1_555 1_555 yes
CE1 C5 C101 C2 81.6(3) 1_555 1_555 1_555 1_555 yes
CE1 C5 C101 C3 -95.7(3) 1_555 1_555 1_555 1_555 yes
CE1 C5 C101 C4 -96.5(1) 1_555 1_555 1_555 1_555 yes
CE1 C18 C19 C20 74.3(2) 1_555 1_555 1_555 1_555 yes
CE1 C18 C19 C102 72.9(1) 1_555 1_555 1_555 1_555 yes
CE1 C18 C22 C21 -74.4(2) 1_555 1_555 1_555 1_555 yes
CE1 C18 C22 C102 -72.9(1) 1_555 1_555 1_555 1_555 yes
CE1 C18 C23 C24 6.7(3) 1_555 1_555 1_555 1_555 yes
CE1 C18 C23 C25 127.0(2) 1_555 1_555 1_555 1_555 yes
CE1 C18 C23 C26 -112.7(2) 1_555 1_555 1_555 1_555 yes
CE1 C18 C102 C19 -88.9(2) 1_555 1_555 1_555 1_555 yes
CE1 C18 C102 C20 -91.4(3) 1_555 1_555 1_555 1_555 yes
CE1 C18 C102 C21 91.9(3) 1_555 1_555 1_555 1_555 yes
CE1 C18 C102 C22 89.1(1) 1_555 1_555 1_555 1_555 yes
CE1 C19 C18 C22 -71.3(2) 1_555 1_555 1_555 1_555 yes
CE1 C19 C18 C23 107.5(3) 1_555 1_555 1_555 1_555 yes
CE1 C19 C18 C102 -72.9(1) 1_555 1_555 1_555 1_555 yes
CE1 C19 C20 C21 67.7(2) 1_555 1_555 1_555 1_555 yes
CE1 C19 C20 C27 -122.1(2) 1_555 1_555 1_555 1_555 yes
CE1 C19 C20 C102 68.0(1) 1_555 1_555 1_555 1_555 yes
CE1 C19 C102 C18 85.8(1) 1_555 1_555 1_555 1_555 yes
CE1 C19 C102 C20 -95.7(1) 1_555 1_555 1_555 1_555 yes
CE1 C19 C102 C21 -95.1(3) 1_555 1_555 1_555 1_555 yes
CE1 C19 C102 C22 82.7(3) 1_555 1_555 1_555 1_555 yes
CE1 C20 C19 C18 -69.4(2) 1_555 1_555 1_555 1_555 yes
CE1 C20 C19 C102 -68.0(1) 1_555 1_555 1_555 1_555 yes
CE1 C20 C21 C22 63.0(2) 1_555 1_555 1_555 1_555 yes
CE1 C20 C21 C31 -134.9(3) 1_555 1_555 1_555 1_555 yes
CE1 C20 C21 C102 63.59(10) 1_555 1_555 1_555 1_555 yes
CE1 C20 C27 C28 165.8(2) 1_555 1_555 1_555 1_555 yes
CE1 C20 C27 C29 42.4(3) 1_555 1_555 1_555 1_555 yes
CE1 C20 C27 C30 -77.6(3) 1_555 1_555 1_555 1_555 yes
CE1 C20 C102 C18 88.3(3) 1_555 1_555 1_555 1_555 yes
CE1 C20 C102 C19 85.8(2) 1_555 1_555 1_555 1_555 yes
CE1 C20 C102 C21 -93.8(1) 1_555 1_555 1_555 1_555 yes
CE1 C20 C102 C22 -92.6(3) 1_555 1_555 1_555 1_555 yes
CE1 C21 C20 C19 -63.3(2) 1_555 1_555 1_555 1_555 yes
CE1 C21 C20 C27 128.6(3) 1_555 1_555 1_555 1_555 yes
CE1 C21 C20 C102 -63.59(10) 1_555 1_555 1_555 1_555 yes
CE1 C21 C22 C18 69.2(2) 1_555 1_555 1_555 1_555 yes
CE1 C21 C22 C102 67.7(1) 1_555 1_555 1_555 1_555 yes
CE1 C21 C31 C32 -74.0(3) 1_555 1_555 1_555 1_555 yes
CE1 C21 C31 C33 48.7(4) 1_555 1_555 1_555 1_555 yes
CE1 C21 C31 C34 164.2(2) 1_555 1_555 1_555 1_555 yes
CE1 C21 C102 C18 -88.7(3) 1_555 1_555 1_555 1_555 yes
CE1 C21 C102 C19 92.7(3) 1_555 1_555 1_555 1_555 yes
CE1 C21 C102 C20 93.4(1) 1_555 1_555 1_555 1_555 yes
CE1 C21 C102 C22 -85.9(1) 1_555 1_555 1_555 1_555 yes
CE1 C22 C18 C19 71.3(2) 1_555 1_555 1_555 1_555 yes
CE1 C22 C18 C23 -107.5(3) 1_555 1_555 1_555 1_555 yes
CE1 C22 C18 C102 72.9(1) 1_555 1_555 1_555 1_555 yes
CE1 C22 C21 C20 -67.0(2) 1_555 1_555 1_555 1_555 yes
CE1 C22 C21 C31 127.7(2) 1_555 1_555 1_555 1_555 yes
CE1 C22 C21 C102 -67.7(1) 1_555 1_555 1_555 1_555 yes
CE1 C22 C102 C18 -85.7(1) 1_555 1_555 1_555 1_555 yes
CE1 C22 C102 C19 -82.6(3) 1_555 1_555 1_555 1_555 yes
CE1 C22 C102 C20 94.8(3) 1_555 1_555 1_555 1_555 yes
CE1 C22 C102 C21 96.0(1) 1_555 1_555 1_555 1_555 yes
CE1 C101 C1 C2 -89.1(2) 1_555 1_555 1_555 1_555 yes
CE1 C101 C1 C5 88.7(1) 1_555 1_555 1_555 1_555 yes
CE1 C101 C1 C6 13(9) 1_555 1_555 1_555 1_555 yes
CE1 C101 C2 C1 85.0(1) 1_555 1_555 1_555 1_555 yes
CE1 C101 C2 C3 -96.9(1) 1_555 1_555 1_555 1_555 yes
CE1 C101 C3 C2 85.3(2) 1_555 1_555 1_555 1_555 yes
CE1 C101 C3 C4 -93.8(1) 1_555 1_555 1_555 1_555 yes
CE1 C101 C3 C10 146.2(8) 1_555 1_555 1_555 1_555 yes
CE1 C101 C4 C3 94.3(1) 1_555 1_555 1_555 1_555 yes
CE1 C101 C4 C5 -85.2(1) 1_555 1_555 1_555 1_555 yes
CE1 C101 C4 C14 -133(1) 1_555 1_555 1_555 1_555 yes
CE1 C101 C5 C1 -85.1(1) 1_555 1_555 1_555 1_555 yes
CE1 C101 C5 C4 96.5(1) 1_555 1_555 1_555 1_555 yes
CE1 C102 C18 C19 88.9(2) 1_555 1_555 1_555 1_555 yes
CE1 C102 C18 C22 -89.1(1) 1_555 1_555 1_555 1_555 yes
CE1 C102 C18 C23 134(33) 1_555 1_555 1_555 1_555 yes
CE1 C102 C19 C18 -85.8(1) 1_555 1_555 1_555 1_555 yes
CE1 C102 C19 C20 95.7(1) 1_555 1_555 1_555 1_555 yes
CE1 C102 C20 C19 -85.8(2) 1_555 1_555 1_555 1_555 yes
CE1 C102 C20 C21 93.8(1) 1_555 1_555 1_555 1_555 yes
CE1 C102 C20 C27 -134(1) 1_555 1_555 1_555 1_555 yes
CE1 C102 C21 C20 -93.4(1) 1_555 1_555 1_555 1_555 yes
CE1 C102 C21 C22 85.9(1) 1_555 1_555 1_555 1_555 yes
CE1 C102 C21 C31 144.6(10) 1_555 1_555 1_555 1_555 yes
CE1 C102 C22 C18 85.7(1) 1_555 1_555 1_555 1_555 yes
CE1 C102 C22 C21 -96.0(1) 1_555 1_555 1_555 1_555 yes
C1 CE1 C2 C3 114.4(2) 1_555 1_555 1_555 1_555 yes
C1 CE1 C2 C101 59.1(2) 1_555 1_555 1_555 1_555 yes
C1 CE1 C3 C2 -37.0(2) 1_555 1_555 1_555 1_555 yes
C1 CE1 C3 C4 77.3(2) 1_555 1_555 1_555 1_555 yes
C1 CE1 C3 C10 -145.1(3) 1_555 1_555 1_555 1_555 yes
C1 CE1 C3 C101 20.9(1) 1_555 1_555 1_555 1_555 yes
C1 CE1 C4 C3 -76.6(2) 1_555 1_555 1_555 1_555 yes
C1 CE1 C4 C5 37.4(2) 1_555 1_555 1_555 1_555 yes
C1 CE1 C4 C14 150.2(3) 1_555 1_555 1_555 1_555 yes
C1 CE1 C4 C101 -20.6(1) 1_555 1_555 1_555 1_555 yes
C1 CE1 C5 C4 -113.8(2) 1_555 1_555 1_555 1_555 yes
C1 CE1 C5 C101 -58.6(2) 1_555 1_555 1_555 1_555 yes
C1 CE1 C18 C19 -136.0(2) 1_555 1_555 1_555 1_555 yes
C1 CE1 C18 C22 -25.3(3) 1_555 1_555 1_555 1_555 yes
C1 CE1 C18 C23 99.9(2) 1_555 1_555 1_555 1_555 yes
C1 CE1 C18 C102 -80.5(2) 1_555 1_555 1_555 1_555 yes
C1 CE1 C19 C18 91.7(3) 1_555 1_555 1_555 1_555 yes
C1 CE1 C19 C20 -22.8(3) 1_555 1_555 1_555 1_555 yes
C1 CE1 C19 C102 32.7(3) 1_555 1_555 1_555 1_555 yes
C1 CE1 C20 C19 168.2(2) 1_555 1_555 1_555 1_555 yes
C1 CE1 C20 C21 54.6(2) 1_555 1_555 1_555 1_555 yes
C1 CE1 C20 C27 -79.9(3) 1_555 1_555 1_555 1_555 yes
C1 CE1 C20 C102 110.8(1) 1_555 1_555 1_555 1_555 yes
C1 CE1 C21 C20 -137.0(2) 1_555 1_555 1_555 1_555 yes
C1 CE1 C21 C22 108.9(2) 1_555 1_555 1_555 1_555 yes
C1 CE1 C21 C31 -1.0(3) 1_555 1_555 1_555 1_555 yes
C1 CE1 C21 C102 166.7(1) 1_555 1_555 1_555 1_555 yes
C1 CE1 C22 C18 163.5(2) 1_555 1_555 1_555 1_555 yes
C1 CE1 C22 C21 -82.4(2) 1_555 1_555 1_555 1_555 yes
C1 CE1 C22 C102 -137.9(1) 1_555 1_555 1_555 1_555 yes
C1 CE1 C101 C2 -71.2(2) 1_555 1_555 1_555 1_555 yes
C1 CE1 C101 C3 -143.4(2) 1_555 1_555 1_555 1_555 yes
C1 CE1 C101 C4 143.9(2) 1_555 1_555 1_555 1_555 yes
C1 CE1 C101 C5 71.7(2) 1_555 1_555 1_555 1_555 yes
C1 CE1 C102 C18 126.7(2) 1_555 1_555 1_555 1_555 yes
C1 CE1 C102 C19 -162.2(2) 1_555 1_555 1_555 1_555 yes
C1 CE1 C102 C20 -89.8(2) 1_555 1_555 1_555 1_555 yes
C1 CE1 C102 C21 -17.2(2) 1_555 1_555 1_555 1_555 yes
C1 CE1 C102 C22 54.9(2) 1_555 1_555 1_555 1_555 yes
C1 C2 CE1 C3 -114.4(2) 1_555 1_555 1_555 1_555 yes
C1 C2 CE1 C4 -78.2(2) 1_555 1_555 1_555 1_555 yes
C1 C2 CE1 C5 -38.7(2) 1_555 1_555 1_555 1_555 yes
C1 C2 CE1 C18 166.7(2) 1_555 1_555 1_555 1_555 yes
C1 C2 CE1 C19 143.4(2) 1_555 1_555 1_555 1_555 yes
C1 C2 CE1 C20 111.9(2) 1_555 1_555 1_555 1_555 yes
C1 C2 CE1 C21 121.1(2) 1_555 1_555 1_555 1_555 yes
C1 C2 CE1 C22 149.7(2) 1_555 1_555 1_555 1_555 yes
C1 C2 CE1 C101 -59.1(2) 1_555 1_555 1_555 1_555 yes
C1 C2 CE1 C102 137.9(2) 1_555 1_555 1_555 1_555 yes
C1 C2 C3 C4 2.4(3) 1_555 1_555 1_555 1_555 yes
C1 C2 C3 C10 -160.6(2) 1_555 1_555 1_555 1_555 yes
C1 C2 C3 C101 1.7(2) 1_555 1_555 1_555 1_555 yes
C1 C2 C101 C3 -178.1(2) 1_555 1_555 1_555 1_555 yes
C1 C2 C101 C4 -179.6(3) 1_555 1_555 1_555 1_555 yes
C1 C2 C101 C5 3.5(3) 1_555 1_555 1_555 1_555 yes
C1 C5 CE1 C2 38.3(2) 1_555 1_555 1_555 1_555 yes
C1 C5 CE1 C3 77.5(2) 1_555 1_555 1_555 1_555 yes
C1 C5 CE1 C4 113.8(2) 1_555 1_555 1_555 1_555 yes
C1 C5 CE1 C18 96.7(2) 1_555 1_555 1_555 1_555 yes
C1 C5 CE1 C19 -156.4(8) 1_555 1_555 1_555 1_555 yes
C1 C5 CE1 C20 -36.6(3) 1_555 1_555 1_555 1_555 yes
C1 C5 CE1 C21 7.5(2) 1_555 1_555 1_555 1_555 yes
C1 C5 CE1 C22 50.7(2) 1_555 1_555 1_555 1_555 yes
C1 C5 CE1 C101 58.6(2) 1_555 1_555 1_555 1_555 yes
C1 C5 CE1 C102 29.0(3) 1_555 1_555 1_555 1_555 yes
C1 C5 C4 C3 -1.8(3) 1_555 1_555 1_555 1_555 yes
C1 C5 C4 C14 169.7(2) 1_555 1_555 1_555 1_555 yes
C1 C5 C4 C101 -1.4(2) 1_555 1_555 1_555 1_555 yes
C1 C5 C101 C2 -3.4(3) 1_555 1_555 1_555 1_555 yes
C1 C5 C101 C3 179.2(3) 1_555 1_555 1_555 1_555 yes
C1 C5 C101 C4 178.4(2) 1_555 1_555 1_555 1_555 yes
C1 C101 CE1 C2 71.2(2) 1_555 1_555 1_555 1_555 yes
C1 C101 CE1 C3 143.4(2) 1_555 1_555 1_555 1_555 yes
C1 C101 CE1 C4 -143.9(2) 1_555 1_555 1_555 1_555 yes
C1 C101 CE1 C5 -71.7(2) 1_555 1_555 1_555 1_555 yes
C1 C101 CE1 C18 130.0(2) 1_555 1_555 1_555 1_555 yes
C1 C101 CE1 C19 117.2(2) 1_555 1_555 1_555 1_555 yes
C1 C101 CE1 C20 57.5(2) 1_555 1_555 1_555 1_555 yes
C1 C101 CE1 C21 71.5(2) 1_555 1_555 1_555 1_555 yes
C1 C101 CE1 C22 102.5(1) 1_555 1_555 1_555 1_555 yes
C1 C101 CE1 C102 94.3(1) 1_555 1_555 1_555 1_555 yes
C1 C101 C2 C3 178.1(2) 1_555 1_555 1_555 1_555 yes
C1 C101 C3 C2 -3.0(3) 1_555 1_555 1_555 1_555 yes
C1 C101 C3 C4 177.9(3) 1_555 1_555 1_555 1_555 yes
C1 C101 C3 C10 57.8(10) 1_555 1_555 1_555 1_555 yes
C1 C101 C4 C3 -177.9(3) 1_555 1_555 1_555 1_555 yes
C1 C101 C4 C5 2.6(3) 1_555 1_555 1_555 1_555 yes
C1 C101 C4 C14 -45(1) 1_555 1_555 1_555 1_555 yes
C1 C101 C5 C4 -178.4(2) 1_555 1_555 1_555 1_555 yes
C2 CE1 C1 C5 -110.7(3) 1_555 1_555 1_555 1_555 yes
C2 CE1 C1 C6 125.1(3) 1_555 1_555 1_555 1_555 yes
C2 CE1 C1 C101 -55.3(2) 1_555 1_555 1_555 1_555 yes
C2 CE1 C3 C4 114.3(2) 1_555 1_555 1_555 1_555 yes
C2 CE1 C3 C10 -108.2(3) 1_555 1_555 1_555 1_555 yes
C2 CE1 C3 C101 57.9(2) 1_555 1_555 1_555 1_555 yes
C2 CE1 C4 C3 -36.5(2) 1_555 1_555 1_555 1_555 yes
C2 CE1 C4 C5 77.5(2) 1_555 1_555 1_555 1_555 yes
C2 CE1 C4 C14 -169.7(3) 1_555 1_555 1_555 1_555 yes
C2 CE1 C4 C101 19.6(1) 1_555 1_555 1_555 1_555 yes
C2 CE1 C5 C4 -75.5(2) 1_555 1_555 1_555 1_555 yes
C2 CE1 C5 C101 -20.3(1) 1_555 1_555 1_555 1_555 yes
C2 CE1 C18 C19 -146.8(2) 1_555 1_555 1_555 1_555 yes
C2 CE1 C18 C22 -36.1(2) 1_555 1_555 1_555 1_555 yes
C2 CE1 C18 C23 89.0(2) 1_555 1_555 1_555 1_555 yes
C2 CE1 C18 C102 -91.3(1) 1_555 1_555 1_555 1_555 yes
C2 CE1 C19 C18 47.2(2) 1_555 1_555 1_555 1_555 yes
C2 CE1 C19 C20 -67.4(2) 1_555 1_555 1_555 1_555 yes
C2 CE1 C19 C102 -11.9(2) 1_555 1_555 1_555 1_555 yes
C2 CE1 C20 C19 132.9(2) 1_555 1_555 1_555 1_555 yes
C2 CE1 C20 C21 19.4(2) 1_555 1_555 1_555 1_555 yes
C2 CE1 C20 C27 -115.1(2) 1_555 1_555 1_555 1_555 yes
C2 CE1 C20 C102 75.6(2) 1_555 1_555 1_555 1_555 yes
C2 CE1 C21 C20 -163.4(2) 1_555 1_555 1_555 1_555 yes
C2 CE1 C21 C22 82.5(2) 1_555 1_555 1_555 1_555 yes
C2 CE1 C21 C31 -27.5(3) 1_555 1_555 1_555 1_555 yes
C2 CE1 C21 C102 140.2(1) 1_555 1_555 1_555 1_555 yes
C2 CE1 C22 C18 147.5(2) 1_555 1_555 1_555 1_555 yes
C2 CE1 C22 C21 -98.3(2) 1_555 1_555 1_555 1_555 yes
C2 CE1 C22 C102 -153.8(2) 1_555 1_555 1_555 1_555 yes
C2 CE1 C101 C3 -72.2(2) 1_555 1_555 1_555 1_555 yes
C2 CE1 C101 C4 -144.8(2) 1_555 1_555 1_555 1_555 yes
C2 CE1 C101 C5 143.0(2) 1_555 1_555 1_555 1_555 yes
C2 CE1 C102 C18 100.2(2) 1_555 1_555 1_555 1_555 yes
C2 CE1 C102 C19 171.3(2) 1_555 1_555 1_555 1_555 yes
C2 CE1 C102 C20 -116.3(2) 1_555 1_555 1_555 1_555 yes
C2 CE1 C102 C21 -43.6(2) 1_555 1_555 1_555 1_555 yes
C2 CE1 C102 C22 28.4(2) 1_555 1_555 1_555 1_555 yes
C2 C1 CE1 C3 36.0(2) 1_555 1_555 1_555 1_555 yes
C2 C1 CE1 C4 74.5(2) 1_555 1_555 1_555 1_555 yes
C2 C1 CE1 C5 110.7(3) 1_555 1_555 1_555 1_555 yes
C2 C1 CE1 C18 -20.3(3) 1_555 1_555 1_555 1_555 yes
C2 C1 CE1 C19 -74.6(3) 1_555 1_555 1_555 1_555 yes
C2 C1 CE1 C20 -88.3(2) 1_555 1_555 1_555 1_555 yes
C2 C1 CE1 C21 -64.0(2) 1_555 1_555 1_555 1_555 yes
C2 C1 CE1 C22 -33.8(2) 1_555 1_555 1_555 1_555 yes
C2 C1 CE1 C101 55.3(2) 1_555 1_555 1_555 1_555 yes
C2 C1 CE1 C102 -56.5(2) 1_555 1_555 1_555 1_555 yes
C2 C1 C5 C4 3.3(3) 1_555 1_555 1_555 1_555 yes
C2 C1 C5 C101 1.9(2) 1_555 1_555 1_555 1_555 yes
C2 C1 C6 C7 94.2(3) 1_555 1_555 1_555 1_555 yes
C2 C1 C6 C8 -146.7(3) 1_555 1_555 1_555 1_555 yes
C2 C1 C6 C9 -25.5(4) 1_555 1_555 1_555 1_555 yes
C2 C1 C101 C3 3.0(3) 1_555 1_555 1_555 1_555 yes
C2 C1 C101 C4 179.6(3) 1_555 1_555 1_555 1_555 yes
C2 C1 C101 C5 -177.8(2) 1_555 1_555 1_555 1_555 yes
C2 C3 CE1 C4 -114.3(2) 1_555 1_555 1_555 1_555 yes
C2 C3 CE1 C5 -77.5(2) 1_555 1_555 1_555 1_555 yes
C2 C3 CE1 C18 111.5(2) 1_555 1_555 1_555 1_555 yes
C2 C3 CE1 C19 109.0(2) 1_555 1_555 1_555 1_555 yes
C2 C3 CE1 C20 66.5(2) 1_555 1_555 1_555 1_555 yes
C2 C3 CE1 C21 60.6(2) 1_555 1_555 1_555 1_555 yes
C2 C3 CE1 C22 84.6(2) 1_555 1_555 1_555 1_555 yes
C2 C3 CE1 C101 -57.9(2) 1_555 1_555 1_555 1_555 yes
C2 C3 CE1 C102 85.9(2) 1_555 1_555 1_555 1_555 yes
C2 C3 C4 C5 -0.3(3) 1_555 1_555 1_555 1_555 yes
C2 C3 C4 C14 -170.4(3) 1_555 1_555 1_555 1_555 yes
C2 C3 C4 C101 -0.7(2) 1_555 1_555 1_555 1_555 yes
C2 C3 C10 C11 76.5(3) 1_555 1_555 1_555 1_555 yes
C2 C3 C10 C12 -39.3(4) 1_555 1_555 1_555 1_555 yes
C2 C3 C10 C13 -160.9(3) 1_555 1_555 1_555 1_555 yes
C2 C3 C101 C4 179.1(2) 1_555 1_555 1_555 1_555 yes
C2 C3 C101 C5 178.3(3) 1_555 1_555 1_555 1_555 yes
C2 C101 CE1 C3 72.2(2) 1_555 1_555 1_555 1_555 yes
C2 C101 CE1 C4 144.8(2) 1_555 1_555 1_555 1_555 yes
C2 C101 CE1 C5 -143.0(2) 1_555 1_555 1_555 1_555 yes
C2 C101 CE1 C18 58.8(2) 1_555 1_555 1_555 1_555 yes
C2 C101 CE1 C19 46.0(2) 1_555 1_555 1_555 1_555 yes
C2 C101 CE1 C20 -13.8(2) 1_555 1_555 1_555 1_555 yes
C2 C101 CE1 C21 0.3(2) 1_555 1_555 1_555 1_555 yes
C2 C101 CE1 C22 31.3(2) 1_555 1_555 1_555 1_555 yes
C2 C101 CE1 C102 23.1(1) 1_555 1_555 1_555 1_555 yes
C2 C101 C1 C5 177.8(2) 1_555 1_555 1_555 1_555 yes
C2 C101 C1 C6 102(9) 1_555 1_555 1_555 1_555 yes
C2 C101 C3 C4 -179.1(2) 1_555 1_555 1_555 1_555 yes
C2 C101 C3 C10 60.8(8) 1_555 1_555 1_555 1_555 yes
C2 C101 C4 C3 1.5(4) 1_555 1_555 1_555 1_555 yes
C2 C101 C4 C5 -178.1(3) 1_555 1_555 1_555 1_555 yes
C2 C101 C4 C14 133(1) 1_555 1_555 1_555 1_555 yes
C2 C101 C5 C4 178.2(3) 1_555 1_555 1_555 1_555 yes
C3 CE1 C1 C5 -74.8(2) 1_555 1_555 1_555 1_555 yes
C3 CE1 C1 C6 161.1(2) 1_555 1_555 1_555 1_555 yes
C3 CE1 C1 C101 -19.4(1) 1_555 1_555 1_555 1_555 yes
C3 CE1 C2 C101 -55.2(2) 1_555 1_555 1_555 1_555 yes
C3 CE1 C4 C5 114.1(2) 1_555 1_555 1_555 1_555 yes
C3 CE1 C4 C14 -133.2(3) 1_555 1_555 1_555 1_555 yes
C3 CE1 C4 C101 56.1(2) 1_555 1_555 1_555 1_555 yes
C3 CE1 C5 C4 -36.2(2) 1_555 1_555 1_555 1_555 yes
C3 CE1 C5 C101 18.9(1) 1_555 1_555 1_555 1_555 yes
C3 CE1 C18 C19 -176.4(2) 1_555 1_555 1_555 1_555 yes
C3 CE1 C18 C22 -65.7(2) 1_555 1_555 1_555 1_555 yes
C3 CE1 C18 C23 59.5(2) 1_555 1_555 1_555 1_555 yes
C3 CE1 C18 C102 -120.9(1) 1_555 1_555 1_555 1_555 yes
C3 CE1 C19 C18 4.9(2) 1_555 1_555 1_555 1_555 yes
C3 CE1 C19 C20 -109.6(2) 1_555 1_555 1_555 1_555 yes
C3 CE1 C19 C102 -54.1(2) 1_555 1_555 1_555 1_555 yes
C3 CE1 C20 C19 101.8(2) 1_555 1_555 1_555 1_555 yes
C3 CE1 C20 C21 -11.7(2) 1_555 1_555 1_555 1_555 yes
C3 CE1 C20 C27 -146.2(2) 1_555 1_555 1_555 1_555 yes
C3 CE1 C20 C102 44.5(2) 1_555 1_555 1_555 1_555 yes
C3 CE1 C21 C20 171.7(2) 1_555 1_555 1_555 1_555 yes
C3 CE1 C21 C22 57.6(2) 1_555 1_555 1_555 1_555 yes
C3 CE1 C21 C31 -52.4(3) 1_555 1_555 1_555 1_555 yes
C3 CE1 C21 C102 115.3(1) 1_555 1_555 1_555 1_555 yes
C3 CE1 C22 C18 118.8(2) 1_555 1_555 1_555 1_555 yes
C3 CE1 C22 C21 -127.1(2) 1_555 1_555 1_555 1_555 yes
C3 CE1 C22 C102 177.4(1) 1_555 1_555 1_555 1_555 yes
C3 CE1 C101 C4 -72.6(2) 1_555 1_555 1_555 1_555 yes
C3 CE1 C101 C5 -144.9(2) 1_555 1_555 1_555 1_555 yes
C3 CE1 C102 C18 68.9(2) 1_555 1_555 1_555 1_555 yes
C3 CE1 C102 C19 139.9(2) 1_555 1_555 1_555 1_555 yes
C3 CE1 C102 C20 -147.6(1) 1_555 1_555 1_555 1_555 yes
C3 CE1 C102 C21 -75.0(2) 1_555 1_555 1_555 1_555 yes
C3 CE1 C102 C22 -2.9(2) 1_555 1_555 1_555 1_555 yes
C3 C2 CE1 C4 36.2(2) 1_555 1_555 1_555 1_555 yes
C3 C2 CE1 C5 75.7(2) 1_555 1_555 1_555 1_555 yes
C3 C2 CE1 C18 -78.9(2) 1_555 1_555 1_555 1_555 yes
C3 C2 CE1 C19 -102.2(2) 1_555 1_555 1_555 1_555 yes
C3 C2 CE1 C20 -133.7(2) 1_555 1_555 1_555 1_555 yes
C3 C2 CE1 C21 -124.5(2) 1_555 1_555 1_555 1_555 yes
C3 C2 CE1 C22 -95.9(2) 1_555 1_555 1_555 1_555 yes
C3 C2 CE1 C101 55.2(2) 1_555 1_555 1_555 1_555 yes
C3 C2 CE1 C102 -107.7(2) 1_555 1_555 1_555 1_555 yes
C3 C2 C1 C5 -3.5(3) 1_555 1_555 1_555 1_555 yes
C3 C2 C1 C6 -179.6(3) 1_555 1_555 1_555 1_555 yes
C3 C2 C1 C101 -1.6(2) 1_555 1_555 1_555 1_555 yes
C3 C2 C101 C4 -1.5(3) 1_555 1_555 1_555 1_555 yes
C3 C2 C101 C5 -178.4(3) 1_555 1_555 1_555 1_555 yes
C3 C4 CE1 C5 -114.1(2) 1_555 1_555 1_555 1_555 yes
C3 C4 CE1 C18 56.5(2) 1_555 1_555 1_555 1_555 yes
C3 C4 CE1 C19 77.4(2) 1_555 1_555 1_555 1_555 yes
C3 C4 CE1 C20 2.2(4) 1_555 1_555 1_555 1_555 yes
C3 C4 CE1 C21 -7.2(2) 1_555 1_555 1_555 1_555 yes
C3 C4 CE1 C22 21.8(2) 1_555 1_555 1_555 1_555 yes
C3 C4 CE1 C101 -56.1(2) 1_555 1_555 1_555 1_555 yes
C3 C4 CE1 C102 31.2(2) 1_555 1_555 1_555 1_555 yes
C3 C4 C5 C101 -0.4(2) 1_555 1_555 1_555 1_555 yes
C3 C4 C14 C15 60.6(4) 1_555 1_555 1_555 1_555 yes
C3 C4 C14 C16 -63.6(4) 1_555 1_555 1_555 1_555 yes
C3 C4 C14 C17 177.6(3) 1_555 1_555 1_555 1_555 yes
C3 C4 C101 C5 179.5(2) 1_555 1_555 1_555 1_555 yes
C3 C101 CE1 C4 72.6(2) 1_555 1_555 1_555 1_555 yes
C3 C101 CE1 C5 144.9(2) 1_555 1_555 1_555 1_555 yes
C3 C101 CE1 C18 -13.4(2) 1_555 1_555 1_555 1_555 yes
C3 C101 CE1 C19 -26.2(2) 1_555 1_555 1_555 1_555 yes
C3 C101 CE1 C20 -86.0(2) 1_555 1_555 1_555 1_555 yes
C3 C101 CE1 C21 -71.9(2) 1_555 1_555 1_555 1_555 yes
C3 C101 CE1 C22 -40.9(2) 1_555 1_555 1_555 1_555 yes
C3 C101 CE1 C102 -49.1(1) 1_555 1_555 1_555 1_555 yes
C3 C101 C1 C5 -179.2(3) 1_555 1_555 1_555 1_555 yes
C3 C101 C1 C6 105(9) 1_555 1_555 1_555 1_555 yes
C3 C101 C4 C5 -179.5(2) 1_555 1_555 1_555 1_555 yes
C3 C101 C4 C14 132(1) 1_555 1_555 1_555 1_555 yes
C3 C101 C5 C4 0.8(3) 1_555 1_555 1_555 1_555 yes
C4 CE1 C1 C5 -36.3(2) 1_555 1_555 1_555 1_555 yes
C4 CE1 C1 C6 -160.4(2) 1_555 1_555 1_555 1_555 yes
C4 CE1 C1 C101 19.1(1) 1_555 1_555 1_555 1_555 yes
C4 CE1 C2 C101 -19.0(1) 1_555 1_555 1_555 1_555 yes
C4 CE1 C3 C10 137.5(4) 1_555 1_555 1_555 1_555 yes
C4 CE1 C3 C101 -56.5(2) 1_555 1_555 1_555 1_555 yes
C4 CE1 C5 C101 55.2(2) 1_555 1_555 1_555 1_555 yes
C4 CE1 C18 C19 159.0(2) 1_555 1_555 1_555 1_555 yes
C4 CE1 C18 C22 -90.3(2) 1_555 1_555 1_555 1_555 yes
C4 CE1 C18 C23 34.9(2) 1_555 1_555 1_555 1_555 yes
C4 CE1 C18 C102 -145.5(1) 1_555 1_555 1_555 1_555 yes
C4 CE1 C19 C18 -36.8(3) 1_555 1_555 1_555 1_555 yes
C4 CE1 C19 C20 -151.4(2) 1_555 1_555 1_555 1_555 yes
C4 CE1 C19 C102 -95.9(2) 1_555 1_555 1_555 1_555 yes
C4 CE1 C20 C19 100.3(4) 1_555 1_555 1_555 1_555 yes
C4 CE1 C20 C21 -13.3(4) 1_555 1_555 1_555 1_555 yes
C4 CE1 C20 C27 -147.8(3) 1_555 1_555 1_555 1_555 yes
C4 CE1 C20 C102 42.9(4) 1_555 1_555 1_555 1_555 yes
C4 CE1 C21 C20 175.3(2) 1_555 1_555 1_555 1_555 yes
C4 CE1 C21 C22 61.2(2) 1_555 1_555 1_555 1_555 yes
C4 CE1 C21 C31 -48.7(3) 1_555 1_555 1_555 1_555 yes
C4 CE1 C21 C102 118.9(1) 1_555 1_555 1_555 1_555 yes
C4 CE1 C22 C18 108.5(2) 1_555 1_555 1_555 1_555 yes
C4 CE1 C22 C21 -137.3(2) 1_555 1_555 1_555 1_555 yes
C4 CE1 C22 C102 167.1(1) 1_555 1_555 1_555 1_555 yes
C4 CE1 C101 C5 -72.2(2) 1_555 1_555 1_555 1_555 yes
C4 CE1 C102 C18 52.6(2) 1_555 1_555 1_555 1_555 yes
C4 CE1 C102 C19 123.6(2) 1_555 1_555 1_555 1_555 yes
C4 CE1 C102 C20 -163.9(2) 1_555 1_555 1_555 1_555 yes
C4 CE1 C102 C21 -91.3(2) 1_555 1_555 1_555 1_555 yes
C4 CE1 C102 C22 -19.2(2) 1_555 1_555 1_555 1_555 yes
C4 C3 CE1 C5 36.8(2) 1_555 1_555 1_555 1_555 yes
C4 C3 CE1 C18 -134.2(2) 1_555 1_555 1_555 1_555 yes
C4 C3 CE1 C19 -136.7(2) 1_555 1_555 1_555 1_555 yes
C4 C3 CE1 C20 -179.2(2) 1_555 1_555 1_555 1_555 yes
C4 C3 CE1 C21 174.9(2) 1_555 1_555 1_555 1_555 yes
C4 C3 CE1 C22 -161.1(2) 1_555 1_555 1_555 1_555 yes
C4 C3 CE1 C101 56.5(2) 1_555 1_555 1_555 1_555 yes
C4 C3 CE1 C102 -159.8(1) 1_555 1_555 1_555 1_555 yes
C4 C3 C2 C101 0.7(2) 1_555 1_555 1_555 1_555 yes
C4 C3 C10 C11 -80.9(4) 1_555 1_555 1_555 1_555 yes
C4 C3 C10 C12 163.3(3) 1_555 1_555 1_555 1_555 yes
C4 C3 C10 C13 41.6(5) 1_555 1_555 1_555 1_555 yes
C4 C3 C101 C5 -0.8(3) 1_555 1_555 1_555 1_555 yes
C4 C5 CE1 C18 -17.1(3) 1_555 1_555 1_555 1_555 yes
C4 C5 CE1 C19 89.8(9) 1_555 1_555 1_555 1_555 yes
C4 C5 CE1 C20 -150.4(2) 1_555 1_555 1_555 1_555 yes
C4 C5 CE1 C21 -106.3(2) 1_555 1_555 1_555 1_555 yes
C4 C5 CE1 C22 -63.0(2) 1_555 1_555 1_555 1_555 yes
C4 C5 CE1 C101 -55.2(2) 1_555 1_555 1_555 1_555 yes
C4 C5 CE1 C102 -84.7(2) 1_555 1_555 1_555 1_555 yes
C4 C5 C1 C6 179.4(3) 1_555 1_555 1_555 1_555 yes
C4 C5 C1 C101 1.4(2) 1_555 1_555 1_555 1_555 yes
C4 C101 CE1 C5 72.2(2) 1_555 1_555 1_555 1_555 yes
C4 C101 CE1 C18 -86.0(2) 1_555 1_555 1_555 1_555 yes
C4 C101 CE1 C19 -98.8(2) 1_555 1_555 1_555 1_555 yes
C4 C101 CE1 C20 -158.6(2) 1_555 1_555 1_555 1_555 yes
C4 C101 CE1 C21 -144.5(1) 1_555 1_555 1_555 1_555 yes
C4 C101 CE1 C22 -113.5(1) 1_555 1_555 1_555 1_555 yes
C4 C101 CE1 C102 -121.7(1) 1_555 1_555 1_555 1_555 yes
C4 C101 C1 C5 -2.6(3) 1_555 1_555 1_555 1_555 yes
C4 C101 C1 C6 -77(9) 1_555 1_555 1_555 1_555 yes
C4 C101 C3 C10 -120.1(9) 1_555 1_555 1_555 1_555 yes
C5 CE1 C1 C6 -124.2(3) 1_555 1_555 1_555 1_555 yes
C5 CE1 C1 C101 55.4(2) 1_555 1_555 1_555 1_555 yes
C5 CE1 C2 C101 20.4(1) 1_555 1_555 1_555 1_555 yes
C5 CE1 C3 C10 174.3(3) 1_555 1_555 1_555 1_555 yes
C5 CE1 C3 C101 -19.6(1) 1_555 1_555 1_555 1_555 yes
C5 CE1 C4 C14 112.8(3) 1_555 1_555 1_555 1_555 yes
C5 CE1 C4 C101 -58.0(2) 1_555 1_555 1_555 1_555 yes
C5 CE1 C18 C19 169.0(2) 1_555 1_555 1_555 1_555 yes
C5 CE1 C18 C22 -80.3(3) 1_555 1_555 1_555 1_555 yes
C5 CE1 C18 C23 44.8(3) 1_555 1_555 1_555 1_555 yes
C5 CE1 C18 C102 -135.5(2) 1_555 1_555 1_555 1_555 yes
C5 CE1 C19 C18 -116.6(8) 1_555 1_555 1_555 1_555 yes
C5 CE1 C19 C20 128.8(8) 1_555 1_555 1_555 1_555 yes
C5 CE1 C19 C102 -175.7(8) 1_555 1_555 1_555 1_555 yes
C5 CE1 C20 C19 -169.9(2) 1_555 1_555 1_555 1_555 yes
C5 CE1 C20 C21 76.6(3) 1_555 1_555 1_555 1_555 yes
C5 CE1 C20 C27 -58.0(3) 1_555 1_555 1_555 1_555 yes
C5 CE1 C20 C102 132.8(2) 1_555 1_555 1_555 1_555 yes
C5 CE1 C21 C20 -140.9(2) 1_555 1_555 1_555 1_555 yes
C5 CE1 C21 C22 105.0(2) 1_555 1_555 1_555 1_555 yes
C5 CE1 C21 C31 -4.9(3) 1_555 1_555 1_555 1_555 yes
C5 CE1 C21 C102 162.7(1) 1_555 1_555 1_555 1_555 yes
C5 CE1 C22 C18 138.3(2) 1_555 1_555 1_555 1_555 yes
C5 CE1 C22 C21 -107.5(2) 1_555 1_555 1_555 1_555 yes
C5 CE1 C22 C102 -163.1(1) 1_555 1_555 1_555 1_555 yes
C5 CE1 C102 C18 107.7(2) 1_555 1_555 1_555 1_555 yes
C5 CE1 C102 C19 178.7(2) 1_555 1_555 1_555 1_555 yes
C5 CE1 C102 C20 -108.8(2) 1_555 1_555 1_555 1_555 yes
C5 CE1 C102 C21 -36.2(2) 1_555 1_555 1_555 1_555 yes
C5 CE1 C102 C22 35.9(2) 1_555 1_555 1_555 1_555 yes
C5 C1 CE1 C18 -131.0(2) 1_555 1_555 1_555 1_555 yes
C5 C1 CE1 C19 174.6(2) 1_555 1_555 1_555 1_555 yes
C5 C1 CE1 C20 161.0(2) 1_555 1_555 1_555 1_555 yes
C5 C1 CE1 C21 -174.7(2) 1_555 1_555 1_555 1_555 yes
C5 C1 CE1 C22 -144.5(2) 1_555 1_555 1_555 1_555 yes
C5 C1 CE1 C101 -55.4(2) 1_555 1_555 1_555 1_555 yes
C5 C1 CE1 C102 -167.3(1) 1_555 1_555 1_555 1_555 yes
C5 C1 C2 C101 -1.9(2) 1_555 1_555 1_555 1_555 yes
C5 C1 C6 C7 -81.2(3) 1_555 1_555 1_555 1_555 yes
C5 C1 C6 C8 38.0(4) 1_555 1_555 1_555 1_555 yes
C5 C1 C6 C9 159.1(3) 1_555 1_555 1_555 1_555 yes
C5 C4 CE1 C18 170.6(2) 1_555 1_555 1_555 1_555 yes
C5 C4 CE1 C19 -168.5(2) 1_555 1_555 1_555 1_555 yes
C5 C4 CE1 C20 116.3(3) 1_555 1_555 1_555 1_555 yes
C5 C4 CE1 C21 106.9(2) 1_555 1_555 1_555 1_555 yes
C5 C4 CE1 C22 135.9(2) 1_555 1_555 1_555 1_555 yes
C5 C4 CE1 C101 58.0(2) 1_555 1_555 1_555 1_555 yes
C5 C4 CE1 C102 145.2(1) 1_555 1_555 1_555 1_555 yes
C5 C4 C3 C10 158.9(3) 1_555 1_555 1_555 1_555 yes
C5 C4 C3 C101 0.4(2) 1_555 1_555 1_555 1_555 yes
C5 C4 C14 C15 -108.3(3) 1_555 1_555 1_555 1_555 yes
C5 C4 C14 C16 127.4(3) 1_555 1_555 1_555 1_555 yes
C5 C4 C14 C17 8.6(4) 1_555 1_555 1_555 1_555 yes
C5 C101 CE1 C18 -158.3(2) 1_555 1_555 1_555 1_555 yes
C5 C101 CE1 C19 -171.1(2) 1_555 1_555 1_555 1_555 yes
C5 C101 CE1 C20 129.2(2) 1_555 1_555 1_555 1_555 yes
C5 C101 CE1 C21 143.3(2) 1_555 1_555 1_555 1_555 yes
C5 C101 CE1 C22 174.2(2) 1_555 1_555 1_555 1_555 yes
C5 C101 CE1 C102 166.1(1) 1_555 1_555 1_555 1_555 yes
C5 C101 C1 C6 -74(9) 1_555 1_555 1_555 1_555 yes
C5 C101 C3 C10 -120.9(8) 1_555 1_555 1_555 1_555 yes
C5 C101 C4 C14 -48(1) 1_555 1_555 1_555 1_555 yes
C6 C1 CE1 C18 104.8(2) 1_555 1_555 1_555 1_555 yes
C6 C1 CE1 C19 50.5(3) 1_555 1_555 1_555 1_555 yes
C6 C1 CE1 C20 36.8(2) 1_555 1_555 1_555 1_555 yes
C6 C1 CE1 C21 61.1(2) 1_555 1_555 1_555 1_555 yes
C6 C1 CE1 C22 91.3(2) 1_555 1_555 1_555 1_555 yes
C6 C1 CE1 C101 -179.6(3) 1_555 1_555 1_555 1_555 yes
C6 C1 CE1 C102 68.6(2) 1_555 1_555 1_555 1_555 yes
C6 C1 C2 C101 -177.9(3) 1_555 1_555 1_555 1_555 yes
C6 C1 C5 C101 178.0(3) 1_555 1_555 1_555 1_555 yes
C7 C6 C1 C101 -7(9) 1_555 1_555 1_555 1_555 yes
C8 C6 C1 C101 111(9) 1_555 1_555 1_555 1_555 yes
C9 C6 C1 C101 -127(9) 1_555 1_555 1_555 1_555 yes
C10 C3 CE1 C18 3.3(3) 1_555 1_555 1_555 1_555 yes
C10 C3 CE1 C19 0.8(3) 1_555 1_555 1_555 1_555 yes
C10 C3 CE1 C20 -41.7(3) 1_555 1_555 1_555 1_555 yes
C10 C3 CE1 C21 -47.6(3) 1_555 1_555 1_555 1_555 yes
C10 C3 CE1 C22 -23.6(3) 1_555 1_555 1_555 1_555 yes
C10 C3 CE1 C101 -166.0(4) 1_555 1_555 1_555 1_555 yes
C10 C3 CE1 C102 -22.3(3) 1_555 1_555 1_555 1_555 yes
C10 C3 C2 C101 -162.3(3) 1_555 1_555 1_555 1_555 yes
C10 C3 C4 C14 -11.2(5) 1_555 1_555 1_555 1_555 yes
C10 C3 C4 C101 158.5(4) 1_555 1_555 1_555 1_555 yes
C11 C10 C3 C101 25.3(9) 1_555 1_555 1_555 1_555 yes
C12 C10 C3 C101 -90.5(9) 1_555 1_555 1_555 1_555 yes
C13 C10 C3 C101 147.9(8) 1_555 1_555 1_555 1_555 yes
C14 C4 CE1 C18 -76.6(2) 1_555 1_555 1_555 1_555 yes
C14 C4 CE1 C19 -55.8(3) 1_555 1_555 1_555 1_555 yes
C14 C4 CE1 C20 -131.0(3) 1_555 1_555 1_555 1_555 yes
C14 C4 CE1 C21 -140.4(2) 1_555 1_555 1_555 1_555 yes
C14 C4 CE1 C22 -111.3(2) 1_555 1_555 1_555 1_555 yes
C14 C4 CE1 C101 170.7(3) 1_555 1_555 1_555 1_555 yes
C14 C4 CE1 C102 -102.0(2) 1_555 1_555 1_555 1_555 yes
C14 C4 C3 C101 -169.7(4) 1_555 1_555 1_555 1_555 yes
C14 C4 C5 C101 171.1(3) 1_555 1_555 1_555 1_555 yes
C15 C14 C4 C101 -64(1) 1_555 1_555 1_555 1_555 yes
C16 C14 C4 C101 170(1) 1_555 1_555 1_555 1_555 yes
C17 C14 C4 C101 52(1) 1_555 1_555 1_555 1_555 yes
C18 CE1 C1 C101 -75.6(2) 1_555 1_555 1_555 1_555 yes
C18 CE1 C2 C101 -134.2(1) 1_555 1_555 1_555 1_555 yes
C18 CE1 C3 C101 169.4(1) 1_555 1_555 1_555 1_555 yes
C18 CE1 C4 C101 112.6(1) 1_555 1_555 1_555 1_555 yes
C18 CE1 C5 C101 38.0(3) 1_555 1_555 1_555 1_555 yes
C18 CE1 C19 C20 -114.6(3) 1_555 1_555 1_555 1_555 yes
C18 CE1 C19 C102 -59.1(2) 1_555 1_555 1_555 1_555 yes
C18 CE1 C20 C19 36.6(2) 1_555 1_555 1_555 1_555 yes
C18 CE1 C20 C21 -76.9(2) 1_555 1_555 1_555 1_555 yes
C18 CE1 C20 C27 148.5(3) 1_555 1_555 1_555 1_555 yes
C18 CE1 C20 C102 -20.7(1) 1_555 1_555 1_555 1_555 yes
C18 CE1 C21 C20 76.9(2) 1_555 1_555 1_555 1_555 yes
C18 CE1 C21 C22 -37.2(2) 1_555 1_555 1_555 1_555 yes
C18 CE1 C21 C31 -147.1(3) 1_555 1_555 1_555 1_555 yes
C18 CE1 C21 C102 20.5(1) 1_555 1_555 1_555 1_555 yes
C18 CE1 C22 C21 114.2(3) 1_555 1_555 1_555 1_555 yes
C18 CE1 C22 C102 58.6(2) 1_555 1_555 1_555 1_555 yes
C18 CE1 C102 C19 71.0(2) 1_555 1_555 1_555 1_555 yes
C18 CE1 C102 C20 143.5(2) 1_555 1_555 1_555 1_555 yes
C18 CE1 C102 C21 -143.9(2) 1_555 1_555 1_555 1_555 yes
C18 CE1 C102 C22 -71.8(2) 1_555 1_555 1_555 1_555 yes
C18 C19 CE1 C20 114.6(3) 1_555 1_555 1_555 1_555 yes
C18 C19 CE1 C21 78.0(2) 1_555 1_555 1_555 1_555 yes
C18 C19 CE1 C22 38.7(2) 1_555 1_555 1_555 1_555 yes
C18 C19 CE1 C101 20.1(3) 1_555 1_555 1_555 1_555 yes
C18 C19 CE1 C102 59.1(2) 1_555 1_555 1_555 1_555 yes
C18 C19 C20 C21 -1.7(3) 1_555 1_555 1_555 1_555 yes
C18 C19 C20 C27 168.5(3) 1_555 1_555 1_555 1_555 yes
C18 C19 C20 C102 -1.4(2) 1_555 1_555 1_555 1_555 yes
C18 C19 C102 C20 178.5(2) 1_555 1_555 1_555 1_555 yes
C18 C19 C102 C21 179.1(3) 1_555 1_555 1_555 1_555 yes
C18 C19 C102 C22 -3.1(4) 1_555 1_555 1_555 1_555 yes
C18 C22 CE1 C19 -38.3(2) 1_555 1_555 1_555 1_555 yes
C18 C22 CE1 C20 -77.8(2) 1_555 1_555 1_555 1_555 yes
C18 C22 CE1 C21 -114.2(3) 1_555 1_555 1_555 1_555 yes
C18 C22 CE1 C101 134.6(2) 1_555 1_555 1_555 1_555 yes
C18 C22 CE1 C102 -58.6(2) 1_555 1_555 1_555 1_555 yes
C18 C22 C21 C20 2.1(3) 1_555 1_555 1_555 1_555 yes
C18 C22 C21 C31 -163.1(2) 1_555 1_555 1_555 1_555 yes
C18 C22 C21 C102 1.5(2) 1_555 1_555 1_555 1_555 yes
C18 C22 C102 C19 3.1(4) 1_555 1_555 1_555 1_555 yes
C18 C22 C102 C20 -179.5(3) 1_555 1_555 1_555 1_555 yes
C18 C22 C102 C21 -178.3(2) 1_555 1_555 1_555 1_555 yes
C18 C102 CE1 C19 -71.0(2) 1_555 1_555 1_555 1_555 yes
C18 C102 CE1 C20 -143.5(2) 1_555 1_555 1_555 1_555 yes
C18 C102 CE1 C21 143.9(2) 1_555 1_555 1_555 1_555 yes
C18 C102 CE1 C22 71.8(2) 1_555 1_555 1_555 1_555 yes
C18 C102 CE1 C101 89.7(1) 1_555 1_555 1_555 1_555 yes
C18 C102 C19 C20 -178.5(2) 1_555 1_555 1_555 1_555 yes
C18 C102 C20 C19 2.5(3) 1_555 1_555 1_555 1_555 yes
C18 C102 C20 C21 -177.9(3) 1_555 1_555 1_555 1_555 yes
C18 C102 C20 C27 -45(1) 1_555 1_555 1_555 1_555 yes
C18 C102 C21 C20 177.9(3) 1_555 1_555 1_555 1_555 yes
C18 C102 C21 C22 -2.8(3) 1_555 1_555 1_555 1_555 yes
C18 C102 C21 C31 55(1) 1_555 1_555 1_555 1_555 yes
C18 C102 C22 C21 178.3(2) 1_555 1_555 1_555 1_555 yes
C19 CE1 C1 C101 -130.0(2) 1_555 1_555 1_555 1_555 yes
C19 CE1 C2 C101 -157.5(1) 1_555 1_555 1_555 1_555 yes
C19 CE1 C3 C101 166.8(1) 1_555 1_555 1_555 1_555 yes
C19 CE1 C4 C101 133.5(2) 1_555 1_555 1_555 1_555 yes
C19 CE1 C5 C101 145.0(8) 1_555 1_555 1_555 1_555 yes
C19 CE1 C18 C22 110.7(3) 1_555 1_555 1_555 1_555 yes
C19 CE1 C18 C23 -124.2(3) 1_555 1_555 1_555 1_555 yes
C19 CE1 C18 C102 55.5(2) 1_555 1_555 1_555 1_555 yes
C19 CE1 C20 C21 -113.5(3) 1_555 1_555 1_555 1_555 yes
C19 CE1 C20 C27 111.9(3) 1_555 1_555 1_555 1_555 yes
C19 CE1 C20 C102 -57.4(2) 1_555 1_555 1_555 1_555 yes
C19 CE1 C21 C20 37.0(2) 1_555 1_555 1_555 1_555 yes
C19 CE1 C21 C22 -77.1(2) 1_555 1_555 1_555 1_555 yes
C19 CE1 C21 C31 172.9(3) 1_555 1_555 1_555 1_555 yes
C19 CE1 C21 C102 -19.4(1) 1_555 1_555 1_555 1_555 yes
C19 CE1 C22 C21 75.9(2) 1_555 1_555 1_555 1_555 yes
C19 CE1 C22 C102 20.4(1) 1_555 1_555 1_555 1_555 yes
C19 CE1 C102 C20 72.5(2) 1_555 1_555 1_555 1_555 yes
C19 CE1 C102 C21 145.1(2) 1_555 1_555 1_555 1_555 yes
C19 CE1 C102 C22 -142.9(2) 1_555 1_555 1_555 1_555 yes
C19 C18 CE1 C20 -36.1(2) 1_555 1_555 1_555 1_555 yes
C19 C18 CE1 C21 -74.7(2) 1_555 1_555 1_555 1_555 yes
C19 C18 CE1 C22 -110.7(3) 1_555 1_555 1_555 1_555 yes
C19 C18 CE1 C101 -170.6(1) 1_555 1_555 1_555 1_555 yes
C19 C18 CE1 C102 -55.5(2) 1_555 1_555 1_555 1_555 yes
C19 C18 C22 C21 -3.2(3) 1_555 1_555 1_555 1_555 yes
C19 C18 C22 C102 -1.6(2) 1_555 1_555 1_555 1_555 yes
C19 C18 C23 C24 -82.3(4) 1_555 1_555 1_555 1_555 yes
C19 C18 C23 C25 38.0(4) 1_555 1_555 1_555 1_555 yes
C19 C18 C23 C26 158.3(3) 1_555 1_555 1_555 1_555 yes
C19 C18 C102 C20 -2.5(3) 1_555 1_555 1_555 1_555 yes
C19 C18 C102 C21 -179.1(3) 1_555 1_555 1_555 1_555 yes
C19 C18 C102 C22 178.0(2) 1_555 1_555 1_555 1_555 yes
C19 C20 CE1 C21 113.5(3) 1_555 1_555 1_555 1_555 yes
C19 C20 CE1 C22 76.9(2) 1_555 1_555 1_555 1_555 yes
C19 C20 CE1 C101 139.8(1) 1_555 1_555 1_555 1_555 yes
C19 C20 CE1 C102 57.4(2) 1_555 1_555 1_555 1_555 yes
C19 C20 C21 C22 -0.3(3) 1_555 1_555 1_555 1_555 yes
C19 C20 C21 C31 161.8(3) 1_555 1_555 1_555 1_555 yes
C19 C20 C21 C102 0.3(2) 1_555 1_555 1_555 1_555 yes
C19 C20 C27 C28 -108.6(3) 1_555 1_555 1_555 1_555 yes
C19 C20 C27 C29 128.0(3) 1_555 1_555 1_555 1_555 yes
C19 C20 C27 C30 8.0(4) 1_555 1_555 1_555 1_555 yes
C19 C20 C102 C21 -179.6(2) 1_555 1_555 1_555 1_555 yes
C19 C20 C102 C22 -178.4(3) 1_555 1_555 1_555 1_555 yes
C19 C102 CE1 C20 -72.5(2) 1_555 1_555 1_555 1_555 yes
C19 C102 CE1 C21 -145.1(2) 1_555 1_555 1_555 1_555 yes
C19 C102 CE1 C22 142.9(2) 1_555 1_555 1_555 1_555 yes
C19 C102 CE1 C101 160.8(1) 1_555 1_555 1_555 1_555 yes
C19 C102 C18 C22 -178.0(2) 1_555 1_555 1_555 1_555 yes
C19 C102 C18 C23 45(33) 1_555 1_555 1_555 1_555 yes
C19 C102 C20 C21 179.6(2) 1_555 1_555 1_555 1_555 yes
C19 C102 C20 C27 -48(1) 1_555 1_555 1_555 1_555 yes
C19 C102 C21 C20 -0.7(4) 1_555 1_555 1_555 1_555 yes
C19 C102 C21 C22 178.6(3) 1_555 1_555 1_555 1_555 yes
C19 C102 C21 C31 -122.7(9) 1_555 1_555 1_555 1_555 yes
C19 C102 C22 C21 -178.7(3) 1_555 1_555 1_555 1_555 yes
C20 CE1 C1 C101 -143.6(1) 1_555 1_555 1_555 1_555 yes
C20 CE1 C2 C101 171.1(1) 1_555 1_555 1_555 1_555 yes
C20 CE1 C3 C101 124.3(1) 1_555 1_555 1_555 1_555 yes
C20 CE1 C4 C101 58.3(4) 1_555 1_555 1_555 1_555 yes
C20 CE1 C5 C101 -95.2(2) 1_555 1_555 1_555 1_555 yes
C20 CE1 C18 C22 74.6(2) 1_555 1_555 1_555 1_555 yes
C20 CE1 C18 C23 -160.2(3) 1_555 1_555 1_555 1_555 yes
C20 CE1 C18 C102 19.4(1) 1_555 1_555 1_555 1_555 yes
C20 CE1 C19 C102 55.5(2) 1_555 1_555 1_555 1_555 yes
C20 CE1 C21 C22 -114.1(3) 1_555 1_555 1_555 1_555 yes
C20 CE1 C21 C31 135.9(4) 1_555 1_555 1_555 1_555 yes
C20 CE1 C21 C102 -56.4(2) 1_555 1_555 1_555 1_555 yes
C20 CE1 C22 C21 36.4(2) 1_555 1_555 1_555 1_555 yes
C20 CE1 C22 C102 -19.1(1) 1_555 1_555 1_555 1_555 yes
C20 CE1 C102 C21 72.6(2) 1_555 1_555 1_555 1_555 yes
C20 CE1 C102 C22 144.7(2) 1_555 1_555 1_555 1_555 yes
C20 C19 CE1 C21 -36.6(2) 1_555 1_555 1_555 1_555 yes
C20 C19 CE1 C22 -75.9(2) 1_555 1_555 1_555 1_555 yes
C20 C19 CE1 C101 -94.5(2) 1_555 1_555 1_555 1_555 yes
C20 C19 CE1 C102 -55.5(2) 1_555 1_555 1_555 1_555 yes
C20 C19 C18 C22 3.0(3) 1_555 1_555 1_555 1_555 yes
C20 C19 C18 C23 -178.2(3) 1_555 1_555 1_555 1_555 yes
C20 C19 C18 C102 1.4(2) 1_555 1_555 1_555 1_555 yes
C20 C19 C102 C21 0.7(4) 1_555 1_555 1_555 1_555 yes
C20 C19 C102 C22 178.5(3) 1_555 1_555 1_555 1_555 yes
C20 C21 CE1 C22 114.1(3) 1_555 1_555 1_555 1_555 yes
C20 C21 CE1 C101 -163.5(1) 1_555 1_555 1_555 1_555 yes
C20 C21 CE1 C102 56.4(2) 1_555 1_555 1_555 1_555 yes
C20 C21 C22 C102 0.6(2) 1_555 1_555 1_555 1_555 yes
C20 C21 C31 C32 38.5(5) 1_555 1_555 1_555 1_555 yes
C20 C21 C31 C33 161.3(3) 1_555 1_555 1_555 1_555 yes
C20 C21 C31 C34 -83.2(4) 1_555 1_555 1_555 1_555 yes
C20 C21 C102 C22 -179.3(2) 1_555 1_555 1_555 1_555 yes
C20 C102 CE1 C21 -72.6(2) 1_555 1_555 1_555 1_555 yes
C20 C102 CE1 C22 -144.7(2) 1_555 1_555 1_555 1_555 yes
C20 C102 CE1 C101 -126.7(1) 1_555 1_555 1_555 1_555 yes
C20 C102 C18 C22 179.5(3) 1_555 1_555 1_555 1_555 yes
C20 C102 C18 C23 43(33) 1_555 1_555 1_555 1_555 yes
C20 C102 C21 C22 179.3(2) 1_555 1_555 1_555 1_555 yes
C20 C102 C21 C31 -122(1) 1_555 1_555 1_555 1_555 yes
C20 C102 C22 C21 -1.2(4) 1_555 1_555 1_555 1_555 yes
C21 CE1 C1 C101 -119.3(1) 1_555 1_555 1_555 1_555 yes
C21 CE1 C2 C101 -179.7(1) 1_555 1_555 1_555 1_555 yes
C21 CE1 C3 C101 118.4(1) 1_555 1_555 1_555 1_555 yes
C21 CE1 C4 C101 48.9(2) 1_555 1_555 1_555 1_555 yes
C21 CE1 C5 C101 -51.1(2) 1_555 1_555 1_555 1_555 yes
C21 CE1 C18 C22 36.0(2) 1_555 1_555 1_555 1_555 yes
C21 CE1 C18 C23 161.1(3) 1_555 1_555 1_555 1_555 yes
C21 CE1 C18 C102 -19.2(1) 1_555 1_555 1_555 1_555 yes
C21 CE1 C19 C102 18.9(1) 1_555 1_555 1_555 1_555 yes
C21 CE1 C20 C27 -134.5(3) 1_555 1_555 1_555 1_555 yes
C21 CE1 C20 C102 56.2(2) 1_555 1_555 1_555 1_555 yes
C21 CE1 C22 C102 -55.5(2) 1_555 1_555 1_555 1_555 yes
C21 CE1 C102 C22 72.1(2) 1_555 1_555 1_555 1_555 yes
C21 C20 CE1 C22 -36.6(2) 1_555 1_555 1_555 1_555 yes
C21 C20 CE1 C101 26.3(2) 1_555 1_555 1_555 1_555 yes
C21 C20 CE1 C102 -56.2(2) 1_555 1_555 1_555 1_555 yes
C21 C20 C19 C102 -0.3(2) 1_555 1_555 1_555 1_555 yes
C21 C20 C27 C28 58.3(4) 1_555 1_555 1_555 1_555 yes
C21 C20 C27 C29 -65.1(4) 1_555 1_555 1_555 1_555 yes
C21 C20 C27 C30 174.9(3) 1_555 1_555 1_555 1_555 yes
C21 C20 C102 C22 1.2(4) 1_555 1_555 1_555 1_555 yes
C21 C22 CE1 C101 -111.2(2) 1_555 1_555 1_555 1_555 yes
C21 C22 CE1 C102 55.5(2) 1_555 1_555 1_555 1_555 yes
C21 C22 C18 C23 178.1(3) 1_555 1_555 1_555 1_555 yes
C21 C22 C18 C102 -1.5(2) 1_555 1_555 1_555 1_555 yes
C21 C102 CE1 C22 -72.1(2) 1_555 1_555 1_555 1_555 yes
C21 C102 CE1 C101 -54.1(1) 1_555 1_555 1_555 1_555 yes
C21 C102 C18 C22 2.8(3) 1_555 1_555 1_555 1_555 yes
C21 C102 C18 C23 -133(33) 1_555 1_555 1_555 1_555 yes
C21 C102 C20 C27 132(1) 1_555 1_555 1_555 1_555 yes
C22 CE1 C1 C101 -89.1(1) 1_555 1_555 1_555 1_555 yes
C22 CE1 C2 C101 -151.2(2) 1_555 1_555 1_555 1_555 yes
C22 CE1 C3 C101 142.5(1) 1_555 1_555 1_555 1_555 yes
C22 CE1 C4 C101 77.9(1) 1_555 1_555 1_555 1_555 yes
C22 CE1 C5 C101 -7.9(2) 1_555 1_555 1_555 1_555 yes
C22 CE1 C18 C23 125.1(3) 1_555 1_555 1_555 1_555 yes
C22 CE1 C18 C102 -55.2(2) 1_555 1_555 1_555 1_555 yes
C22 CE1 C19 C102 -20.4(1) 1_555 1_555 1_555 1_555 yes
C22 CE1 C20 C27 -171.1(3) 1_555 1_555 1_555 1_555 yes
C22 CE1 C20 C102 19.6(1) 1_555 1_555 1_555 1_555 yes
C22 CE1 C21 C31 -110.0(3) 1_555 1_555 1_555 1_555 yes
C22 CE1 C21 C102 57.7(2) 1_555 1_555 1_555 1_555 yes
C22 C18 CE1 C101 -59.9(2) 1_555 1_555 1_555 1_555 yes
C22 C18 CE1 C102 55.2(2) 1_555 1_555 1_555 1_555 yes
C22 C18 C19 C102 1.6(2) 1_555 1_555 1_555 1_555 yes
C22 C18 C23 C24 96.2(3) 1_555 1_555 1_555 1_555 yes
C22 C18 C23 C25 -143.5(3) 1_555 1_555 1_555 1_555 yes
C22 C18 C23 C26 -23.2(4) 1_555 1_555 1_555 1_555 yes
C22 C21 CE1 C101 82.4(2) 1_555 1_555 1_555 1_555 yes
C22 C21 CE1 C102 -57.7(2) 1_555 1_555 1_555 1_555 yes
C22 C21 C20 C27 -168.4(3) 1_555 1_555 1_555 1_555 yes
C22 C21 C20 C102 -0.6(2) 1_555 1_555 1_555 1_555 yes
C22 C21 C31 C32 -161.1(3) 1_555 1_555 1_555 1_555 yes
C22 C21 C31 C33 -38.3(4) 1_555 1_555 1_555 1_555 yes
C22 C21 C31 C34 77.2(3) 1_555 1_555 1_555 1_555 yes
C22 C102 CE1 C101 17.9(1) 1_555 1_555 1_555 1_555 yes
C22 C102 C18 C23 -136(33) 1_555 1_555 1_555 1_555 yes
C22 C102 C20 C27 133(1) 1_555 1_555 1_555 1_555 yes
C22 C102 C21 C31 58.7(10) 1_555 1_555 1_555 1_555 yes
C23 C18 CE1 C101 65.2(2) 1_555 1_555 1_555 1_555 yes
C23 C18 CE1 C102 -179.7(3) 1_555 1_555 1_555 1_555 yes
C23 C18 C19 C102 -179.6(3) 1_555 1_555 1_555 1_555 yes
C23 C18 C22 C102 179.6(3) 1_555 1_555 1_555 1_555 yes
C24 C23 C18 C102 -127(33) 1_555 1_555 1_555 1_555 yes
C25 C23 C18 C102 -7(33) 1_555 1_555 1_555 1_555 yes
C26 C23 C18 C102 112(33) 1_555 1_555 1_555 1_555 yes
C27 C20 CE1 C101 -108.3(2) 1_555 1_555 1_555 1_555 yes
C27 C20 CE1 C102 169.3(3) 1_555 1_555 1_555 1_555 yes
C27 C20 C19 C102 169.8(3) 1_555 1_555 1_555 1_555 yes
C27 C20 C21 C31 -6.3(6) 1_555 1_555 1_555 1_555 yes
C27 C20 C21 C102 -167.8(4) 1_555 1_555 1_555 1_555 yes
C28 C27 C20 C102 -66(1) 1_555 1_555 1_555 1_555 yes
C29 C27 C20 C102 170(1) 1_555 1_555 1_555 1_555 yes
C30 C27 C20 C102 50(1) 1_555 1_555 1_555 1_555 yes
C31 C21 CE1 C101 -27.6(3) 1_555 1_555 1_555 1_555 yes
C31 C21 CE1 C102 -167.7(4) 1_555 1_555 1_555 1_555 yes
C31 C21 C20 C102 161.5(4) 1_555 1_555 1_555 1_555 yes
C31 C21 C22 C102 -164.6(3) 1_555 1_555 1_555 1_555 yes
C32 C31 C21 C102 148.7(9) 1_555 1_555 1_555 1_555 yes
C33 C31 C21 C102 -88(1) 1_555 1_555 1_555 1_555 yes
C34 C31 C21 C102 26(1) 1_555 1_555 1_555 1_555 yes
C35 C36 C37 C38 1.2(5) 1_555 1_555 1_555 1_555 yes
C35 C40 C39 C38 -0.6(5) 1_555 1_555 1_555 1_555 yes
C35 B1 C41 C42 -20.3(4) 1_555 1_555 1_555 1_555 yes
C35 B1 C41 C46 154.6(3) 1_555 1_555 1_555 1_555 yes
C35 B1 C47 C48 -101.4(3) 1_555 1_555 1_555 1_555 yes
C35 B1 C47 C52 73.1(4) 1_555 1_555 1_555 1_555 yes
C36 C35 C40 C39 3.2(5) 1_555 1_555 1_555 1_555 yes
C36 C35 B1 C41 -39.9(4) 1_555 1_555 1_555 1_555 yes
C36 C35 B1 C47 87.3(3) 1_555 1_555 1_555 1_555 yes
C36 C37 C38 C39 1.6(5) 1_555 1_555 1_555 1_555 yes
C37 C36 C35 C40 -3.5(5) 1_555 1_555 1_555 1_555 yes
C37 C36 C35 B1 -177.0(3) 1_555 1_555 1_555 1_555 yes
C37 C38 C39 C40 -1.9(5) 1_555 1_555 1_555 1_555 yes
C39 C40 C35 B1 176.6(3) 1_555 1_555 1_555 1_555 yes
C40 C35 B1 C41 147.1(3) 1_555 1_555 1_555 1_555 yes
C40 C35 B1 C47 -85.7(3) 1_555 1_555 1_555 1_555 yes
C41 C42 C43 C44 -0.8(5) 1_555 1_555 1_555 1_555 yes
C41 C46 C45 C44 -1.8(5) 1_555 1_555 1_555 1_555 yes
C41 B1 C47 C48 26.0(4) 1_555 1_555 1_555 1_555 yes
C41 B1 C47 C52 -159.4(3) 1_555 1_555 1_555 1_555 yes
C42 C41 C46 C45 3.2(4) 1_555 1_555 1_555 1_555 yes
C42 C41 B1 C47 -143.8(3) 1_555 1_555 1_555 1_555 yes
C42 C43 C44 C45 2.3(5) 1_555 1_555 1_555 1_555 yes
C43 C42 C41 C46 -1.9(5) 1_555 1_555 1_555 1_555 yes
C43 C42 C41 B1 173.3(3) 1_555 1_555 1_555 1_555 yes
C43 C44 C45 C46 -1.0(5) 1_555 1_555 1_555 1_555 yes
C45 C46 C41 B1 -172.1(3) 1_555 1_555 1_555 1_555 yes
C46 C41 B1 C47 31.1(4) 1_555 1_555 1_555 1_555 yes
C47 C48 C49 C50 -2.5(6) 1_555 1_555 1_555 1_555 yes
C47 C52 C51 C50 -0.3(5) 1_555 1_555 1_555 1_555 yes
C48 C47 C52 C51 -1.9(5) 1_555 1_555 1_555 1_555 yes
C48 C49 C50 C51 0.1(6) 1_555 1_555 1_555 1_555 yes
C49 C48 C47 C52 3.3(5) 1_555 1_555 1_555 1_555 yes
C49 C48 C47 B1 178.1(3) 1_555 1_555 1_555 1_555 yes
C49 C50 C51 C52 1.2(6) 1_555 1_555 1_555 1_555 yes
C51 C52 C47 B1 -176.9(3) 1_555 1_555 1_555 1_555 yes
C101 CE1 C18 C102 -115.1(1) 1_555 1_555 1_555 1_555 yes
C101 CE1 C19 C102 -39.0(3) 1_555 1_555 1_555 1_555 yes
C101 CE1 C20 C102 82.4(2) 1_555 1_555 1_555 1_555 yes
C101 CE1 C21 C102 140.1(1) 1_555 1_555 1_555 1_555 yes
C101 CE1 C22 C102 -166.7(1) 1_555 1_555 1_555 1_555 yes
C101 C1 CE1 C102 -111.9(1) 1_555 1_555 1_555 1_555 yes
C101 C2 CE1 C102 -162.9(1) 1_555 1_555 1_555 1_555 yes
C101 C3 CE1 C102 143.7(1) 1_555 1_555 1_555 1_555 yes
C101 C4 CE1 C102 87.2(1) 1_555 1_555 1_555 1_555 yes
C101 C5 CE1 C102 -29.6(3) 1_555 1_555 1_555 1_555 yes
